data_7706340
loop_
_publ_author_name
'Laird, Mathilde'
'Tot\'ee, C\'edric'
'Gaveau, Philippe'
'Silly, Gilles'
'Van der Lee, Arie'
'Carcel, Carole'
'Unno, Masafumi'
'Bartlett, John R.'
'Wong Chi Man, Michel'

_publ_section_title
;
 Functionalised polyhedral oligomeric silsesquioxane with encapsulated
 fluoride - first observation of fluxional SiF interactions in POSS.
;
_journal_issue 1
_journal_name_full 'Dalton transactions (Cambridge, England : 2003)'
_journal_page_first 81
_journal_page_last 89
_journal_paper_doi 10.1039/d0dt03057k
_journal_volume 50
_journal_year 2021
_chemical_formula_moiety '3(C64 H56 O12 Si8), 2(C16 H36 N), 3(F)'
_chemical_formula_sum 'C224 H240 F3 N2 O36 Si24'
_chemical_formula_weight 4267.35
_space_group_IT_number 2
_space_group_name_Hall '-P 1'
_space_group_name_H-M_alt 'P -1'
_symmetry_cell_setting triclinic
_symmetry_space_group_name_Hall '-P 1'
_symmetry_space_group_name_H-M 'P -1'
_atom_sites_solution_hydrogens difmap
_atom_sites_solution_primary iterative
_audit_update_record
;
2020-07-23 deposited with the CCDC.	2020-11-20 downloaded from the CCDC.
;
_cell_angle_alpha 80.895(5)
_cell_angle_beta 81.259(5)
_cell_angle_gamma 81.193(4)
_cell_formula_units_Z 1
_cell_length_a 13.6092(7)
_cell_length_b 13.6117(7)
_cell_length_c 39.217(2)
_cell_measurement_reflns_used 6318
_cell_measurement_temperature 175
_cell_measurement_theta_max 20.6210
_cell_measurement_theta_min 2.0310
_cell_volume 7027.6(6)
_computing_cell_refinement 'CrysAlisPro 1.171.38.43c (Rigaku OD, 2015)'
_computing_data_collection 'CrysAlisPro 1.171.38.43c (Rigaku OD, 2015)'
_computing_data_reduction 'CrysAlisPro 1.171.38.43c (Rigaku OD, 2015)'
_computing_molecular_graphics 'CAMERON (Watkin et al., 1996)'
_computing_publication_material 'CRYSTALS (Betteridge et al., 2003)'
_computing_structure_refinement 'CRYSTALS (Betteridge et al., 2003)'
_computing_structure_solution 'Superflip (Palatinus & Chapuis, 2007)'
_diffrn_ambient_temperature 175
_diffrn_detector 'CCD plate'
_diffrn_detector_area_resol_mean 16.0143
_diffrn_detector_type Sapphire3
_diffrn_measured_fraction_theta_full 0.994
_diffrn_measured_fraction_theta_max 0.994
_diffrn_measurement_details
;
List of Runs (angles in degrees, time in seconds):

  # Type    Start    End  Width  t~exp~   \w     \q     \k     \f   Frames
#--------------------------------------------------------------------------
  1  \w    -14.00  27.00   1.00  195.00    --   -5.54-100.00  30.00   41
  2  \w    -17.00  47.00   1.00  195.00    --    6.24-100.00 -30.00   64
  3  \w    -12.00  75.00   1.00  195.00    --    6.24  57.00-150.00   87
  4  \w    -21.00  11.00   1.00  195.00    --    6.24-100.00-150.00   32
  5  \w    -32.00  79.00   1.00  195.00    --    6.24  19.00 150.00  111
;
_diffrn_measurement_device Serial
_diffrn_measurement_device_type 'Xcalibur, Sapphire3, Gemini'
_diffrn_measurement_method '\w scans'
_diffrn_orient_matrix_UB_11 0.0099898000
_diffrn_orient_matrix_UB_12 -0.0510754000
_diffrn_orient_matrix_UB_13 -0.0027130000
_diffrn_orient_matrix_UB_21 0.0315975000
_diffrn_orient_matrix_UB_22 -0.0102303000
_diffrn_orient_matrix_UB_23 0.0132773000
_diffrn_orient_matrix_UB_31 -0.0416277000
_diffrn_orient_matrix_UB_32 -0.0110215000
_diffrn_orient_matrix_UB_33 0.0125269000
_diffrn_radiation_monochromator graphite
_diffrn_radiation_type 'Mo K\a'
_diffrn_radiation_wavelength 0.71073
_diffrn_reflns_av_R_equivalents 0.065
_diffrn_reflns_av_unetI/netI 0.1539
_diffrn_reflns_limit_h_max 13
_diffrn_reflns_limit_h_min -13
_diffrn_reflns_limit_k_max 13
_diffrn_reflns_limit_k_min -13
_diffrn_reflns_limit_l_max 39
_diffrn_reflns_limit_l_min 0
_diffrn_reflns_number 14685
_diffrn_reflns_theta_full 20.831
_diffrn_reflns_theta_max 20.831
_diffrn_reflns_theta_min 1.736
_exptl_absorpt_coefficient_mu 0.164
_exptl_absorpt_correction_T_max 1.00000
_exptl_absorpt_correction_T_min 0.89330
_exptl_absorpt_correction_type multi-scan
_exptl_absorpt_process_details
;
CrysAlisPro 1.171.38.43c (Rigaku Oxford Diffraction, 2015)
Empirical absorption correction using spherical harmonics,
 implemented in SCALE3 ABSPACK scaling algorithm.
;
_exptl_crystal_colour colourless
_exptl_crystal_density_diffrn 1.008
_exptl_crystal_density_method 'not measured'
_exptl_crystal_description prism
_exptl_crystal_F_000 2249
_exptl_crystal_size_max 0.35
_exptl_crystal_size_mid 0.18
_exptl_crystal_size_min 0.10
_platon_squeeze_details
;
;
_refine_diff_density_max 0.69
_refine_diff_density_min -0.84
_refine_ls_extinction_method None
_refine_ls_goodness_of_fit_ref 1.1278
_refine_ls_hydrogen_treatment constr
_refine_ls_matrix_type full
_refine_ls_number_parameters 1303
_refine_ls_number_reflns 10540
_refine_ls_number_restraints 512
_refine_ls_R_factor_all 0.1525
_refine_ls_R_factor_gt 0.1284
_refine_ls_shift/su_max 0.0014883
_refine_ls_shift/su_mean 0.0000195
_refine_ls_structure_factor_coef F
_refine_ls_weighting_details
;
 Method, part 1, Chebychev polynomial, (Watkin, 1994, Prince, 1982) 
 [weight] = 1.0/[A~0~*T~0~(x)+A~1~*T~1~(x) ... +A~n-1~]*T~n-1~(x)]
 where A~i~ are the Chebychev coefficients listed below and x= Fcalc/Fmax 
 Method = Robust Weighting (Prince, 1982) 
 W = [weight] * [1-(deltaF/6*sigmaF)^2^]^2^ 
 A~i~ are:
 17.1 6.23 10.8 3.99 -0.739
;
_refine_ls_weighting_scheme calc
_refine_ls_wR_factor_all 0.1641
_refine_ls_wR_factor_gt 0.1402
_refine_ls_wR_factor_ref 0.1402
_reflns_limit_h_max 13
_reflns_limit_h_min -13
_reflns_limit_k_max 13
_reflns_limit_k_min -13
_reflns_limit_l_max 39
_reflns_limit_l_min 0
_reflns_number_gt 10540
_reflns_number_total 14685
_reflns_threshold_expression I>2.0\s(I)
_oxford_diffrn_Wilson_B_factor 3.33
_oxford_diffrn_Wilson_scale 0.82
_oxford_refine_ls_r_factor_ref 0.1284
_oxford_refine_ls_scale 1.687(5)
_oxford_reflns_number_all 14685
_oxford_reflns_threshold_expression_ref I>2.0\s(I)
_cod_data_source_file d0dt03057k2.cif
_cod_data_source_block 1
_cod_original_cell_volume 7027.7(4)
_cod_original_sg_symbol_H-M 'P -1 '
_cod_database_code 7706340
_cell_oxdiff_length_a 13.6092(7)
_cell_oxdiff_length_b 13.6117(7)
_cell_oxdiff_length_c 39.217(2)
_cell_oxdiff_angle_alpha 80.895(5)
_cell_oxdiff_angle_beta 81.259(5)
_cell_oxdiff_angle_gamma 81.193(4)
_cell_oxdiff_volume 7027.7(6)
_oxdiff_exptl_absorpt_empirical_full_min 0.823
_oxdiff_exptl_absorpt_empirical_full_max 1.135
_oxdiff_exptl_absorpt_empirical_details
;
Empirical correction (ABSPACK) includes:
- Absorption correction using spherical harmonics
- Frame scaling
;
_montpellier_reflns_maxres 1.19
_montpellier_reflns_completeness_maxres 99.85
_montpellier_reflns_redundancy_maxres 2.92
_publcif_funding_html
;
;

loop_
_symmetry_equiv_pos_as_xyz
x,y,z
-x,-y,-z

loop_
_atom_site_label
_atom_site_type_symbol
_atom_site_fract_x
_atom_site_fract_y
_atom_site_fract_z
_atom_site_U_iso_or_equiv
_atom_site_occupancy
_atom_site_adp_type
_atom_site_refinement_flags_posn
_atom_site_refinement_flags_adp
_atom_site_refinement_flags_occupancy
_atom_site_disorder_assembly
_atom_site_disorder_group
_atom_site_attached_hydrogens
Si1 Si 0.5932(2) 0.3778(2) 0.19572(8) 0.0507 1.0000 Uani . . . . . .
O2 O 0.6482(4) 0.4073(5) 0.22590(19) 0.0539 1.0000 Uani . . . . . .
Si3 Si 0.7564(2) 0.4127(2) 0.23762(9) 0.0540 1.0000 Uani . . . . . .
O4 O 0.8247(5) 0.3047(5) 0.24153(18) 0.0531 1.0000 Uani . . . . . .
Si5 Si 0.8786(2) 0.2156(2) 0.21998(9) 0.0556 1.0000 Uani . . . . . .
O6 O 0.9659(5) 0.2491(5) 0.1898(2) 0.0607 1.0000 Uani . . . . . .
Si7 Si 0.9832(2) 0.3273(2) 0.15428(9) 0.0591 1.0000 Uani . . . . . .
O8 O 0.9323(5) 0.2975(6) 0.1231(2) 0.0652 1.0000 Uani . . . . . .
Si9 Si 0.8229(2) 0.2935(3) 0.11291(9) 0.0662 1.0000 Uani . . . . . .
O10 O 0.7518(5) 0.4016(6) 0.1081(2) 0.0724 1.0000 Uani . . . . . .
Si11 Si 0.6989(2) 0.4894(3) 0.13022(10) 0.0664 1.0000 Uani . . . . . .
O12 O 0.6103(5) 0.4541(5) 0.15997(19) 0.0557 1.0000 Uani . . . . . .
O13 O 0.7755(5) 0.5440(5) 0.1450(2) 0.0607 1.0000 Uani . . . . . .
Si14 Si 0.8604(2) 0.5259(2) 0.17151(10) 0.0609 1.0000 Uani . . . . . .
O15 O 0.9544(5) 0.4432(5) 0.1601(2) 0.0590 1.0000 Uani . . . . . .
O16 O 0.8132(5) 0.4963(5) 0.2118(2) 0.0615 1.0000 Uani . . . . . .
C21 C 1.0332(13) 0.9277(9) 0.1518(5) 0.1277 1.0000 Uani D U . . . .
C22 C 0.9857(13) 1.0151(11) 0.1402(5) 0.1336 1.0000 Uani D U . . . .
O33 O 0.7656(5) 0.2081(6) 0.13747(19) 0.0662 1.0000 Uani . . . . . .
Si34 Si 0.7167(2) 0.1806(2) 0.17804(9) 0.0573 1.0000 Uani . . . . . .
O35 O 0.7996(5) 0.1618(5) 0.2043(2) 0.0635 1.0000 Uani . . . . . .
O36 O 0.6220(5) 0.2612(5) 0.18933(19) 0.0572 1.0000 Uani . . . . . .
C41 C 0.5521(12) -0.2190(9) 0.1823(5) 0.1169 1.0000 Uani D U . . . .
C42 C 0.5870(13) -0.3079(11) 0.1958(5) 0.1278 1.0000 Uani D U . . . .
C50 C 1.1215(9) 0.3071(11) 0.1418(3) 0.0714 1.0000 Uani . . . . . .
C51 C 1.1768(10) 0.3864(10) 0.1305(4) 0.0941 1.0000 Uani . . . . . .
C52 C 1.2815(11) 0.3675(14) 0.1198(5) 0.1172 1.0000 Uani . . . . . .
C53 C 1.3286(7) 0.2713(15) 0.1192(4) 0.0941 1.0000 Uani D U . . . .
C54 C 1.4387(7) 0.2500(12) 0.1077(4) 0.1070 1.0000 Uani D U . . . .
C55 C 1.5051(10) 0.3107(13) 0.1047(4) 0.1178 1.0000 Uani D U . . . .
C56 C 1.2727(13) 0.1988(14) 0.1289(7) 0.1782 1.0000 Uani . . . . . .
C57 C 1.1727(13) 0.2153(13) 0.1424(6) 0.1442 1.0000 Uani . . . . . .
C62 C 1.0939(14) -0.1301(12) 0.3134(5) 0.1400 1.0000 Uani D U . . . .
C63 C 1.0841(15) -0.1405(16) 0.3471(5) 0.1501 1.0000 Uani D U . . . .
C70 C 0.6659(13) 0.5432(13) 0.3840(4) 0.1233 1.0000 Uani D U . . . .
C73 C 0.4570(7) 0.3937(8) 0.2118(3) 0.0472 1.0000 Uani . . . . . .
C74 C 0.3923(8) 0.3426(9) 0.2008(3) 0.0665 1.0000 Uani . . . . . .
C75 C 0.2900(9) 0.3576(11) 0.2117(3) 0.0759 1.0000 Uani . . . . . .
C76 C 0.2495(8) 0.4252(9) 0.2341(3) 0.0618 1.0000 Uani . . . . . .
C77 C 0.3132(9) 0.4763(10) 0.2453(3) 0.0724 1.0000 Uani . . . . . .
C78 C 0.4149(8) 0.4625(8) 0.2353(3) 0.0619 1.0000 Uani . . . . . .
C79 C 0.1416(10) 0.4416(10) 0.2461(4) 0.0814 1.0000 Uani . . . . . .
C80 C 0.0681(10) 0.3978(13) 0.2417(3) 0.0966 1.0000 Uani . . . . . .
Si81 Si 0.6415(2) 0.1232(2) 0.48721(8) 0.0548 1.0000 Uani . . . . . .
O82 O 0.6967(5) 0.0152(5) 0.47668(18) 0.0584 1.0000 Uani . . . . . .
Si83 Si 0.6730(2) -0.0968(2) 0.47496(8) 0.0569 1.0000 Uani . . . . . .
O84 O 0.5954(5) -0.1018(5) 0.44777(18) 0.0614 1.0000 Uani . . . . . .
Si85 Si 0.4803(2) -0.0651(2) 0.44182(9) 0.0594 1.0000 Uani . . . . . .
O86 O 0.4002(5) -0.1157(5) 0.47209(19) 0.0652 1.0000 Uani . . . . . .
O87 O 0.4551(5) 0.0561(5) 0.43413(18) 0.0609 1.0000 Uani . . . . . .
Si88 Si 0.4470(2) 0.1550(2) 0.45376(8) 0.0596 1.0000 Uani . . . . . .
O89 O 0.3590(5) 0.1579(5) 0.48703(18) 0.0611 1.0000 Uani . . . . . .
O90 O 0.5558(5) 0.1721(5) 0.46318(18) 0.0604 1.0000 Uani . . . . . .
C91 C 0.4085(8) 0.2641(8) 0.4229(3) 0.0582 1.0000 Uani . . . . . .
C92 C 0.4766(9) 0.3037(10) 0.3952(3) 0.0813 1.0000 Uani . . . . . .
C93 C 0.4480(11) 0.3862(9) 0.3723(4) 0.0876 1.0000 Uani . . . . . .
C94 C 0.3549(10) 0.4311(8) 0.3734(3) 0.0621 1.0000 Uani . . . . . .
C95 C 0.2842(9) 0.3944(9) 0.3999(3) 0.0695 1.0000 Uani . . . . . .
C96 C 0.3134(8) 0.3138(8) 0.4241(3) 0.0603 1.0000 Uani . . . . . .
C97 C 0.3228(12) 0.5184(9) 0.3473(4) 0.0801 1.0000 Uani . . . . . .
C98 C 0.2337(18) 0.5630(14) 0.3432(5) 0.1431 1.0000 Uani . . . . . .
C103 C 0.4213(15) -0.2145(14) 0.3064(4) 0.1391 1.0000 Uani D U . . . .
C104 C 0.4761(16) -0.1952(15) 0.2767(5) 0.1573 1.0000 Uani D U . . . .
C113 C 1.0713(11) -0.3364(10) 0.4211(4) 0.0956 1.0000 Uani . . . . . .
C114 C 1.1619(10) -0.3315(11) 0.4273(4) 0.0993 1.0000 Uani . . . . . .
C119 C 0.9660(12) 0.4084(11) 0.4657(5) 0.1118 1.0000 Uani . U . . . .
C120 C 1.0577(13) 0.3884(13) 0.4717(4) 0.1113 1.0000 Uani . U . . . .
F123 F 0.7927(4) 0.3512(4) 0.17375(17) 0.0617 1.0000 Uani . . . . . .
F124 F 0.5000 0.0000 0.5000 0.0606 1.0000 Uani S . . . . .
N131 N 0.2677(8) 0.1673(9) 0.3234(3) 0.0776 1.0000 Uani . . . . . .
C132 C 0.2129(16) 0.2659(13) 0.3290(5) 0.1312 1.0000 Uani . . . . . .
C133 C 0.104(2) 0.270(2) 0.3333(8) 0.2421 1.0000 Uani D U . . . .
C134 C 0.052(2) 0.371(2) 0.3419(7) 0.2457 1.0000 Uani D U . . . .
C135 C 0.2333(13) 0.0862(12) 0.3499(4) 0.1112 1.0000 Uani . . . . . .
C136 C 0.2240(11) 0.0956(12) 0.3861(4) 0.1061 1.0000 Uani . . . . . .
C137 C 0.1674(14) 0.0264(16) 0.4123(4) 0.1341 1.0000 Uani . . . . . .
C138 C 0.1552(15) 0.0365(17) 0.4474(5) 0.1516 1.0000 Uani . . . . . .
C139 C 0.3779(13) 0.1703(13) 0.3240(4) 0.1053 1.0000 Uani . . . . . .
C140 C 0.4312(13) 0.2444(16) 0.2987(4) 0.1275 1.0000 Uani . . . . . .
C141 C 0.5381(13) 0.2315(19) 0.2977(5) 0.1521 1.0000 Uani . . . . . .
C142 C 0.5979(16) 0.1453(18) 0.2820(6) 0.1770 1.0000 Uani . . . . . .
C143 C 0.2513(16) 0.1449(16) 0.2861(5) 0.1347 1.0000 Uani . . . . . .
C144 C 0.302(2) 0.0601(18) 0.2729(6) 0.1870 1.0000 Uani . . . . . .
C145 C 0.270(3) 0.064(3) 0.2347(8) 0.2765 1.0000 Uani . . . . . .
C146 C 0.302(3) -0.031(3) 0.2204(9) 0.3396 1.0000 Uani . . . . . .
C153 C 0.9080(18) 0.141(2) -0.0291(5) 0.1940 1.0000 Uani D U . . . .
C45 C 0.8496(11) 0.2544(15) 0.0697(4) 0.1395 1.0000 Uani D U . . . .
C46 C 0.7837(12) 0.2848(16) 0.0449(4) 0.1470 1.0000 Uani D U . . . .
C47 C 0.7966(13) 0.2500(16) 0.0127(4) 0.1579 1.0000 Uani D U . . . .
C471 C 0.8810(14) 0.1814(17) 0.0049(5) 0.1697 1.0000 Uani D U . . . .
C48 C 0.9555(14) 0.1530(19) 0.0265(4) 0.1698 1.0000 Uani D U . . . .
C49 C 0.9337(12) 0.1910(16) 0.0580(5) 0.1552 1.0000 Uani D U . . . .
C25 C 0.6388(9) 0.5795(14) 0.0974(4) 0.1519 1.0000 Uani D U . . . .
C26 C 0.6241(9) 0.6826(14) 0.0976(4) 0.1617 1.0000 Uani D U . . . .
C27 C 0.5730(9) 0.7524(15) 0.0736(4) 0.1751 1.0000 Uani D U . . . .
C31 C 0.5493(9) 0.6098(14) 0.0449(4) 0.1799 1.0000 Uani D U . . . .
C32 C 0.6010(8) 0.5487(16) 0.0702(4) 0.1680 1.0000 Uani D U . . . .
C28 C 0.5377(9) 0.7117(14) 0.0481(4) 0.1876 1.0000 Uani D U . . . .
C29 C 0.486(2) 0.7832(17) 0.0215(5) 0.2172 1.0000 Uani D U . . . .
C291 C 0.452(2) 0.8764(18) 0.0248(7) 0.2373 1.0000 Uani D U . . . .
C154 C 0.8706(19) 0.112(2) -0.0537(6) 0.2131 1.0000 Uani D U . . . .
C701 C 0.6347(14) 0.6312(13) 0.3931(6) 0.1469 1.0000 Uani D U . . . .
C17 C 0.9098(11) 0.6402(9) 0.1672(5) 0.1169 1.0000 Uani D U . . . .
C18 C 0.8657(12) 0.7327(8) 0.1530(5) 0.1312 1.0000 Uani D U . . . .
C19 C 0.8972(12) 0.8268(9) 0.1481(5) 0.1320 1.0000 Uani D U . . . .
C20 C 0.9884(11) 0.8323(9) 0.1583(5) 0.1234 1.0000 Uani D U . . . .
C23 C 1.0418(13) 0.7438(9) 0.1716(5) 0.1377 1.0000 Uani D U . . . .
C24 C 1.0009(12) 0.6542(10) 0.1756(6) 0.1371 1.0000 Uani D U . . . .
C147 C -0.027(2) 0.407(2) 0.3694(7) 0.2498 1.0000 Uani D U . . . .
C107 C 0.7921(7) -0.1633(8) 0.4573(3) 0.0711 1.0000 Uani D U . . . .
C108 C 0.8857(6) -0.1376(9) 0.4595(3) 0.0751 1.0000 Uani D U . . . .
C109 C 0.9775(7) -0.1918(8) 0.4491(3) 0.0741 1.0000 Uani D U . . . .
C110 C 0.9781(8) -0.2749(8) 0.4324(3) 0.0782 1.0000 Uani D U . . . .
C111 C 0.8865(7) -0.3028(9) 0.4297(4) 0.0840 1.0000 Uani D U . . . .
C112 C 0.7956(7) -0.2461(8) 0.4401(3) 0.0781 1.0000 Uani D U . . . .
C58 C 0.9410(9) 0.1187(8) 0.2508(3) 0.0797 1.0000 Uani D U . . . .
C59 C 0.9396(10) 0.1219(9) 0.2858(3) 0.0873 1.0000 Uani D U . . . .
C60 C 0.9848(10) 0.0442(9) 0.3084(4) 0.1005 1.0000 Uani D U . . . .
C61 C 1.0366(12) -0.0396(10) 0.2945(4) 0.1161 1.0000 Uani D U . . . .
C64 C 1.0369(13) -0.0532(11) 0.2602(4) 0.1246 1.0000 Uani D U . . . .
C65 C 0.9869(12) 0.0277(9) 0.2404(4) 0.1182 1.0000 Uani D U . . . .
C66 C 0.7319(9) 0.4536(8) 0.2810(3) 0.0675 1.0000 Uani D U . . . .
C67 C 0.6871(11) 0.5492(9) 0.2862(3) 0.0969 1.0000 Uani D U . . . .
C68 C 0.6646(12) 0.5839(11) 0.3185(3) 0.1057 1.0000 Uani D U . . . .
C69 C 0.6849(11) 0.5181(9) 0.3478(3) 0.1006 1.0000 Uani D U . . . .
C71 C 0.7217(11) 0.4196(10) 0.3439(3) 0.1043 1.0000 Uani D U . . . .
C72 C 0.7449(11) 0.3876(10) 0.3113(3) 0.0935 1.0000 Uani D U . . . .
C115 C 0.7386(7) 0.2072(7) 0.4783(4) 0.0806 1.0000 Uani D U . . . .
C116 C 0.8410(7) 0.1739(9) 0.4792(4) 0.0881 1.0000 Uani D U . . . .
C117 C 0.9153(9) 0.2372(7) 0.4734(4) 0.0960 1.0000 Uani D U . . . .
C118 C 0.8912(9) 0.3406(8) 0.4691(4) 0.0938 1.0000 Uani D U . . . .
C121 C 0.7897(8) 0.3719(9) 0.4702(4) 0.1008 1.0000 Uani D U . . . .
C122 C 0.7152(9) 0.3110(7) 0.4752(4) 0.0958 1.0000 Uani D U . . . .
C37 C 0.6661(9) 0.0611(9) 0.1814(4) 0.0924 1.0000 Uani D U . . . .
C38 C 0.5837(10) 0.0525(10) 0.1660(5) 0.1123 1.0000 Uani D U . . . .
C39 C 0.5461(12) -0.0365(9) 0.1652(5) 0.1207 1.0000 Uani D U . . . .
C40 C 0.5905(11) -0.1216(9) 0.1839(4) 0.1097 1.0000 Uani D U . . . .
C43 C 0.6753(12) -0.1184(10) 0.1988(5) 0.1234 1.0000 Uani D U . . . .
C44 C 0.7087(12) -0.0272(9) 0.1992(5) 0.1164 1.0000 Uani D U . . . .
C99 C 0.4643(9) -0.1096(10) 0.4018(3) 0.0802 1.0000 Uani D U . . . .
C100 C 0.3933(11) -0.1712(10) 0.3998(3) 0.0952 1.0000 Uani D U . . . .
C101 C 0.3801(12) -0.2025(12) 0.3689(3) 0.1105 1.0000 Uani D U . . . .
C102 C 0.4411(11) -0.1752(12) 0.3382(3) 0.1128 1.0000 Uani D U . . . .
C105 C 0.5173(11) -0.1190(11) 0.3392(3) 0.1035 1.0000 Uani D U . . . .
C106 C 0.5250(11) -0.0865(10) 0.3707(3) 0.0943 1.0000 Uani D U . . . .
H211 H 1.0987 0.9247 0.1565 0.1529 1.0000 Uiso R . . . . .
H221 H 1.0181 1.0722 0.1366 0.1611 1.0000 Uiso R . . . . .
H222 H 0.9197 1.0200 0.1354 0.1610 1.0000 Uiso R . . . . .
H411 H 0.4979 -0.2150 0.1700 0.1400 1.0000 Uiso R . . . . .
H421 H 0.6404 -0.3160 0.2087 0.1531 1.0000 Uiso R . . . . .
H422 H 0.5581 -0.3627 0.1924 0.1532 1.0000 Uiso R . . . . .
H511 H 1.1453 0.4519 0.1297 0.1120 1.0000 Uiso R . . . . .
H521 H 1.3185 0.4210 0.1131 0.1409 1.0000 Uiso R . . . . .
H541 H 1.4625 0.1860 0.1022 0.1281 1.0000 Uiso R . . . . .
H551 H 1.5722 0.2887 0.0976 0.1411 1.0000 Uiso R . . . . .
H552 H 1.4849 0.3759 0.1099 0.1411 1.0000 Uiso R . . . . .
H561 H 1.3018 0.1333 0.1267 0.2120 1.0000 Uiso R . . . . .
H571 H 1.1403 0.1603 0.1524 0.1710 1.0000 Uiso R . . . . .
H621 H 1.1362 -0.1781 0.3013 0.1691 1.0000 Uiso R . . . . .
H631 H 1.1187 -0.1969 0.3590 0.1801 1.0000 Uiso R . . . . .
H632 H 1.0427 -0.0914 0.3587 0.1800 1.0000 Uiso R . . . . .
H701 H 0.6782 0.4907 0.4020 0.1479 1.0000 Uiso R . . . . .
H741 H 0.4168 0.2956 0.1857 0.0800 1.0000 Uiso R . . . . .
H751 H 0.2478 0.3218 0.2036 0.0911 1.0000 Uiso R . . . . .
H771 H 0.2871 0.5230 0.2602 0.0872 1.0000 Uiso R . . . . .
H781 H 0.4563 0.4985 0.2441 0.0741 1.0000 Uiso R . . . . .
H791 H 0.1229 0.4939 0.2595 0.0982 1.0000 Uiso R . . . . .
H801 H 0.0035 0.4190 0.2519 0.1161 1.0000 Uiso R . . . . .
H802 H 0.0801 0.3453 0.2285 0.1161 1.0000 Uiso R . . . . .
H921 H 0.5423 0.2725 0.3924 0.0961 1.0000 Uiso R . . . . .
H931 H 0.4964 0.4116 0.3549 0.1050 1.0000 Uiso R . . . . .
H951 H 0.2182 0.4235 0.4013 0.0821 1.0000 Uiso R . . . . .
H961 H 0.2655 0.2930 0.4423 0.0721 1.0000 Uiso R . . . . .
H971 H 0.3754 0.5443 0.3316 0.0969 1.0000 Uiso R . . . . .
H981 H 0.1779 0.5408 0.3578 0.1701 1.0000 Uiso R . . . . .
H982 H 0.2247 0.6178 0.3257 0.1701 1.0000 Uiso R . . . . .
H1031 H 0.3693 -0.2531 0.3078 0.1670 1.0000 Uiso R . . . . .
H1041 H 0.5289 -0.1572 0.2751 0.1881 1.0000 Uiso R . . . . .
H1042 H 0.4624 -0.2197 0.2572 0.1882 1.0000 Uiso R . . . . .
H1131 H 1.0653 -0.3851 0.4077 0.1141 1.0000 Uiso R . . . . .
H1141 H 1.1733 -0.2843 0.4405 0.1181 1.0000 Uiso R . . . . .
H1142 H 1.2156 -0.3754 0.4186 0.1181 1.0000 Uiso R . . . . .
H1191 H 0.9435 0.4756 0.4585 0.1330 1.0000 Uiso R . . . . .
H1201 H 1.0981 0.4392 0.4684 0.1441 1.0000 Uiso R . . . . .
H1202 H 1.0844 0.3225 0.4790 0.1441 1.0000 Uiso R . . . . .
H1321 H 0.2312 0.2837 0.3499 0.1570 1.0000 Uiso R . . . . .
H1322 H 0.2327 0.3141 0.3092 0.1570 1.0000 Uiso R . . . . .
H1331 H 0.0832 0.2189 0.3519 0.2920 1.0000 Uiso R . . . . .
H1332 H 0.0838 0.2586 0.3117 0.2920 1.0000 Uiso R . . . . .
H1341 H 0.1080 0.4046 0.3443 0.2960 1.0000 Uiso R . . . . .
H1342 H 0.0247 0.3999 0.3206 0.2960 1.0000 Uiso R . . . . .
H1351 H 0.2804 0.0263 0.3464 0.1340 1.0000 Uiso R . . . . .
H1352 H 0.1676 0.0765 0.3452 0.1341 1.0000 Uiso R . . . . .
H1361 H 0.2916 0.0878 0.3920 0.1271 1.0000 Uiso R . . . . .
H1362 H 0.1914 0.1630 0.3888 0.1271 1.0000 Uiso R . . . . .
H1371 H 0.2033 -0.0404 0.4105 0.1600 1.0000 Uiso R . . . . .
H1372 H 0.1010 0.0309 0.4055 0.1600 1.0000 Uiso R . . . . .
H1381 H 0.1262 -0.0198 0.4608 0.2270 1.0000 Uiso R . . . . .
H1382 H 0.2189 0.0394 0.4546 0.2270 1.0000 Uiso R . . . . .
H1383 H 0.1111 0.0974 0.4512 0.2270 1.0000 Uiso R . . . . .
H1391 H 0.3855 0.1824 0.3471 0.1260 1.0000 Uiso R . . . . .
H1392 H 0.4125 0.1044 0.3200 0.1261 1.0000 Uiso R . . . . .
H1401 H 0.4053 0.3105 0.3048 0.1521 1.0000 Uiso R . . . . .
H1402 H 0.4163 0.2402 0.2756 0.1521 1.0000 Uiso R . . . . .
H1411 H 0.5525 0.2251 0.3215 0.1830 1.0000 Uiso R . . . . .
H1412 H 0.5611 0.2923 0.2845 0.1830 1.0000 Uiso R . . . . .
H1421 H 0.6671 0.1425 0.2850 0.2679 1.0000 Uiso R . . . . .
H1422 H 0.5736 0.0840 0.2933 0.2680 1.0000 Uiso R . . . . .
H1423 H 0.5919 0.1534 0.2576 0.2680 1.0000 Uiso R . . . . .
H1431 H 0.2698 0.2018 0.2693 0.1630 1.0000 Uiso R . . . . .
H1432 H 0.1802 0.1410 0.2871 0.1630 1.0000 Uiso R . . . . .
H1441 H 0.3741 0.0599 0.2714 0.2240 1.0000 Uiso R . . . . .
H1442 H 0.2826 0.0006 0.2879 0.2240 1.0000 Uiso R . . . . .
H1451 H 0.3009 0.1180 0.2193 0.3320 1.0000 Uiso R . . . . .
H1452 H 0.1979 0.0790 0.2362 0.3320 1.0000 Uiso R . . . . .
H1531 H 0.9777 0.1304 -0.0344 0.2310 1.0000 Uiso R . . . . .
H461 H 0.7279 0.3308 0.0501 0.1750 1.0000 Uiso R . . . . .
H471 H 0.7501 0.2717 -0.0030 0.1880 1.0000 Uiso R . . . . .
H481 H 1.0149 0.1120 0.0203 0.2031 1.0000 Uiso R . . . . .
H491 H 0.9819 0.1721 0.0731 0.1851 1.0000 Uiso R . . . . .
H261 H 0.6503 0.7067 0.1148 0.1930 1.0000 Uiso R . . . . .
H271 H 0.5639 0.8207 0.0750 0.2080 1.0000 Uiso R . . . . .
H311 H 0.5249 0.5852 0.0273 0.2141 1.0000 Uiso R . . . . .
H321 H 0.6108 0.4802 0.0685 0.2000 1.0000 Uiso R . . . . .
H291 H 0.4769 0.7619 0.0008 0.2559 1.0000 Uiso R . . . . .
H2911 H 0.4637 0.8892 0.0465 0.2761 1.0000 Uiso R . . . . .
H2912 H 0.4208 0.9272 0.0096 0.2761 1.0000 Uiso R . . . . .
H1541 H 0.9119 0.0984 -0.0742 0.2541 1.0000 Uiso R . . . . .
H1542 H 0.8018 0.1086 -0.0511 0.2542 1.0000 Uiso R . . . . .
H7011 H 0.6258 0.6383 0.4169 0.1761 1.0000 Uiso R . . . . .
H7012 H 0.6215 0.6866 0.3761 0.1761 1.0000 Uiso R . . . . .
H181 H 0.8040 0.7316 0.1456 0.1581 1.0000 Uiso R . . . . .
H191 H 0.8587 0.8838 0.1382 0.1591 1.0000 Uiso R . . . . .
H231 H 1.1057 0.7440 0.1778 0.1651 1.0000 Uiso R . . . . .
H241 H 1.0399 0.5967 0.1852 0.1651 1.0000 Uiso R . . . . .
H1471 H -0.0195 0.4742 0.3722 0.3760 1.0000 Uiso R . . . . .
H1472 H -0.0208 0.3634 0.3910 0.3760 1.0000 Uiso R . . . . .
H1473 H -0.0916 0.4061 0.3624 0.3760 1.0000 Uiso R . . . . .
H1081 H 0.8870 -0.0783 0.4686 0.0901 1.0000 Uiso R . . . . .
H1091 H 1.0375 -0.1729 0.4531 0.0892 1.0000 Uiso R . . . . .
H1111 H 0.8853 -0.3626 0.4208 0.1009 1.0000 Uiso R . . . . .
H1121 H 0.7359 -0.2637 0.4354 0.0942 1.0000 Uiso R . . . . .
H591 H 0.9064 0.1789 0.2949 0.1041 1.0000 Uiso R . . . . .
H601 H 0.9807 0.0486 0.3322 0.1200 1.0000 Uiso R . . . . .
H641 H 1.0680 -0.1116 0.2512 0.1501 1.0000 Uiso R . . . . .
H651 H 0.9844 0.0203 0.2171 0.1422 1.0000 Uiso R . . . . .
H671 H 0.6704 0.5934 0.2666 0.1162 1.0000 Uiso R . . . . .
H681 H 0.6365 0.6499 0.3204 0.1272 1.0000 Uiso R . . . . .
H711 H 0.7317 0.3729 0.3638 0.1251 1.0000 Uiso R . . . . .
H721 H 0.7702 0.3203 0.3097 0.1121 1.0000 Uiso R . . . . .
H1161 H 0.8607 0.1051 0.4840 0.1061 1.0000 Uiso R . . . . .
H1171 H 0.9826 0.2092 0.4724 0.1141 1.0000 Uiso R . . . . .
H1211 H 0.7688 0.4415 0.4669 0.1210 1.0000 Uiso R . . . . .
H1221 H 0.6481 0.3400 0.4769 0.1152 1.0000 Uiso R . . . . .
H381 H 0.5499 0.1116 0.1550 0.1351 1.0000 Uiso R . . . . .
H391 H 0.4929 -0.0386 0.1529 0.1451 1.0000 Uiso R . . . . .
H431 H 0.7105 -0.1780 0.2087 0.1482 1.0000 Uiso R . . . . .
H441 H 0.7610 -0.0254 0.2119 0.1392 1.0000 Uiso R . . . . .
H1001 H 0.3529 -0.1927 0.4202 0.1141 1.0000 Uiso R . . . . .
H1011 H 0.3298 -0.2423 0.3689 0.1323 1.0000 Uiso R . . . . .
H1051 H 0.5616 -0.1031 0.3192 0.1241 1.0000 Uiso R . . . . .
H1061 H 0.5749 -0.0466 0.3709 0.1130 1.0000 Uiso R . . . . .
H1461 H 0.2827 -0.0253 0.1978 0.3681 1.0000 Uiso R . . . . .
H1462 H 0.3730 -0.0486 0.2190 0.3681 1.0000 Uiso R . . . . .
H1463 H 0.2703 -0.0823 0.2354 0.3681 1.0000 Uiso R . . . . .

loop_
_atom_site_aniso_label
_atom_site_aniso_U_11
_atom_site_aniso_U_22
_atom_site_aniso_U_33
_atom_site_aniso_U_23
_atom_site_aniso_U_13
_atom_site_aniso_U_12
Si1 0.0365(16) 0.053(2) 0.066(2) -0.0133(16) -0.0102(15) -0.0078(14)
O2 0.033(4) 0.058(4) 0.075(5) -0.012(4) -0.021(4) -0.003(3)
Si3 0.0420(17) 0.0518(19) 0.072(2) -0.0106(16) -0.0162(16) -0.0074(15)
O4 0.045(4) 0.045(4) 0.067(5) -0.013(4) -0.015(4) 0.015(3)
Si5 0.0449(18) 0.0507(19) 0.072(2) -0.0103(16) -0.0143(16) -0.0013(15)
O6 0.041(4) 0.062(5) 0.077(5) -0.001(4) -0.009(4) -0.006(3)
Si7 0.0326(16) 0.063(2) 0.085(3) -0.0128(19) -0.0137(16) -0.0068(15)
O8 0.047(4) 0.078(5) 0.075(5) -0.015(4) -0.007(4) -0.021(4)
Si9 0.0393(18) 0.085(3) 0.079(2) -0.019(2) -0.0090(17) -0.0144(18)
O10 0.048(4) 0.110(7) 0.067(5) -0.023(5) -0.003(4) -0.028(5)
Si11 0.0394(18) 0.074(2) 0.085(3) 0.004(2) -0.0153(18) -0.0125(17)
O12 0.046(4) 0.053(4) 0.074(5) -0.004(4) -0.020(4) -0.014(3)
O13 0.033(4) 0.061(5) 0.089(6) 0.004(4) -0.023(4) -0.011(3)
Si14 0.0385(17) 0.054(2) 0.091(3) -0.0070(18) -0.0117(17) -0.0090(15)
O15 0.036(4) 0.048(4) 0.095(6) -0.010(4) -0.012(4) -0.008(3)
O16 0.043(4) 0.049(4) 0.099(6) -0.016(4) -0.017(4) -0.014(3)
C21 0.133(9) 0.069(7) 0.193(10) -0.034(8) -0.012(8) -0.042(7)
C22 0.141(10) 0.077(8) 0.196(12) -0.038(9) -0.016(10) -0.040(8)
O33 0.050(4) 0.091(6) 0.060(5) -0.007(4) -0.006(4) -0.025(4)
Si34 0.0394(17) 0.056(2) 0.082(2) -0.0239(17) -0.0057(17) -0.0089(15)
O35 0.044(4) 0.058(5) 0.088(6) -0.016(4) -0.007(4) -0.001(4)
O36 0.036(4) 0.060(5) 0.078(5) -0.018(4) -0.003(4) -0.008(3)
C41 0.115(8) 0.083(7) 0.161(9) -0.033(7) -0.019(7) -0.024(7)
C42 0.127(10) 0.096(9) 0.167(11) -0.027(9) -0.020(9) -0.024(8)
C50 0.058(8) 0.091(10) 0.068(8) -0.014(7) -0.021(6) -0.002(8)
C51 0.081(10) 0.063(9) 0.130(13) 0.012(8) 0.010(9) -0.035(8)
C52 0.056(9) 0.130(15) 0.144(15) 0.017(12) 0.030(9) -0.028(10)
C53 0.036(6) 0.146(11) 0.106(9) -0.050(8) -0.008(6) 0.002(8)
C54 0.047(6) 0.160(10) 0.121(8) -0.052(8) -0.007(6) -0.008(6)
C55 0.059(7) 0.165(11) 0.136(10) -0.050(9) -0.003(8) -0.013(7)
C56 0.062(11) 0.085(12) 0.37(4) -0.055(16) 0.029(15) 0.003(10)
C57 0.097(14) 0.083(13) 0.25(2) -0.065(14) 0.040(14) -0.029(10)
C62 0.144(9) 0.130(8) 0.135(9) 0.013(9) -0.032(9) 0.002(7)
C63 0.159(11) 0.146(10) 0.133(11) 0.013(11) -0.039(11) 0.002(9)
C70 0.131(8) 0.118(8) 0.128(8) -0.059(7) -0.006(7) -0.005(8)
C73 0.045(6) 0.054(7) 0.045(7) -0.004(5) -0.016(5) -0.010(6)
C74 0.032(7) 0.092(9) 0.090(9) -0.036(7) -0.008(6) -0.028(6)
C75 0.061(9) 0.101(11) 0.076(9) -0.020(8) -0.011(7) -0.032(8)
C76 0.046(7) 0.065(8) 0.083(9) -0.009(7) -0.017(7) -0.025(6)
C77 0.058(9) 0.079(9) 0.078(9) -0.016(7) -0.002(7) -0.006(7)
C78 0.045(7) 0.062(8) 0.079(9) -0.024(7) -0.008(6) 0.005(6)
C79 0.050(9) 0.092(10) 0.095(11) -0.004(8) 0.002(7) -0.006(7)
C80 0.043(8) 0.167(15) 0.078(10) -0.024(9) 0.008(7) -0.020(9)
Si81 0.0482(18) 0.0438(18) 0.061(2) -0.0056(15) 0.0099(16) 0.0112(14)
O82 0.044(4) 0.051(5) 0.065(5) -0.005(4) 0.009(4) 0.021(3)
Si83 0.058(2) 0.0378(18) 0.059(2) -0.0014(15) 0.0171(17) 0.0146(14)
O84 0.058(5) 0.060(5) 0.053(5) 0.002(4) -0.001(4) 0.016(4)
Si85 0.057(2) 0.0447(19) 0.064(2) 0.0010(16) 0.0058(16) 0.0119(15)
O86 0.061(5) 0.053(5) 0.062(5) 0.005(4) 0.020(4) 0.010(4)
O87 0.059(5) 0.054(5) 0.058(5) 0.007(4) 0.003(4) 0.004(4)
Si88 0.059(2) 0.049(2) 0.057(2) 0.0013(16) 0.0077(16) 0.0132(15)
O89 0.061(5) 0.043(4) 0.061(5) -0.001(4) 0.011(4) 0.025(3)
O90 0.059(5) 0.037(4) 0.066(5) 0.000(3) 0.014(4) 0.022(3)
C91 0.041(6) 0.042(6) 0.077(8) -0.005(6) 0.012(6) 0.021(5)
C92 0.060(8) 0.082(9) 0.077(9) 0.028(8) 0.009(7) 0.010(7)
C93 0.082(10) 0.057(8) 0.102(11) 0.030(8) -0.002(8) 0.004(7)
C94 0.072(9) 0.039(7) 0.075(9) -0.003(6) -0.027(7) 0.007(6)
C95 0.070(8) 0.058(8) 0.067(8) -0.006(7) 0.003(7) 0.018(7)
C96 0.063(8) 0.040(7) 0.069(8) 0.002(6) -0.006(6) 0.009(6)
C97 0.111(11) 0.035(7) 0.087(10) -0.003(7) -0.015(9) 0.007(7)
C98 0.20(2) 0.112(14) 0.108(14) -0.012(11) -0.045(14) 0.041(15)
C103 0.166(10) 0.138(9) 0.103(8) -0.028(8) -0.001(8) 0.008(8)
C104 0.182(12) 0.155(11) 0.120(10) -0.029(10) 0.003(10) 0.012(10)
C113 0.074(11) 0.078(10) 0.120(12) -0.034(9) 0.020(9) 0.026(8)
C114 0.049(9) 0.110(12) 0.131(13) -0.044(10) 0.000(8) 0.032(8)
C119 0.096(9) 0.064(9) 0.161(16) -0.005(9) 0.029(11) -0.023(9)
C120 0.103(9) 0.106(12) 0.126(14) -0.024(10) 0.027(11) -0.051(10)
F123 0.042(3) 0.054(4) 0.088(5) -0.005(3) -0.012(3) -0.005(3)
F124 0.037(4) 0.064(5) 0.072(6) -0.006(4) -0.004(4) 0.013(4)
N131 0.074(7) 0.091(9) 0.063(7) 0.002(6) -0.009(6) -0.009(6)
C132 0.159(17) 0.091(13) 0.125(15) 0.003(10) 0.011(13) -0.004(12)
C133 0.23(2) 0.27(2) 0.184(17) -0.025(17) 0.075(15) -0.025(19)
C134 0.24(2) 0.28(2) 0.186(17) -0.035(16) 0.079(14) -0.023(18)
C135 0.134(14) 0.105(12) 0.084(12) -0.001(10) 0.016(10) -0.028(10)
C136 0.099(11) 0.106(12) 0.091(13) -0.008(10) -0.018(10) 0.056(9)
C137 0.129(15) 0.178(19) 0.073(13) 0.006(12) 0.025(11) -0.012(13)
C138 0.138(16) 0.23(2) 0.076(13) -0.004(13) -0.002(11) -0.015(15)
C139 0.127(14) 0.121(13) 0.071(10) -0.013(9) -0.011(10) -0.028(11)
C140 0.104(14) 0.195(19) 0.085(12) -0.004(12) -0.002(10) -0.053(13)
C141 0.076(12) 0.22(2) 0.132(17) 0.060(17) -0.017(11) -0.019(14)
C142 0.132(17) 0.19(2) 0.16(2) 0.031(16) 0.057(15) 0.013(16)
C143 0.166(18) 0.153(18) 0.099(14) -0.033(13) 0.001(12) -0.066(15)
C144 0.28(3) 0.15(2) 0.16(2) -0.077(18) -0.01(2) -0.08(2)
C145 0.36(5) 0.34(4) 0.18(3) -0.19(3) 0.06(3) -0.16(4)
C146 0.39(6) 0.43(7) 0.18(3) -0.09(4) -0.08(3) 0.08(5)
C153 0.152(10) 0.301(14) 0.145(11) -0.084(11) 0.010(9) -0.056(10)
C45 0.076(7) 0.253(12) 0.106(9) -0.086(9) 0.013(6) -0.034(8)
C46 0.087(8) 0.260(12) 0.108(9) -0.087(9) 0.015(7) -0.030(8)
C47 0.102(8) 0.272(12) 0.116(9) -0.091(9) 0.007(7) -0.032(8)
C471 0.122(8) 0.280(12) 0.126(9) -0.093(8) 0.011(7) -0.042(8)
C48 0.115(8) 0.274(12) 0.130(9) -0.088(9) 0.011(7) -0.021(9)
C49 0.097(8) 0.265(12) 0.117(9) -0.088(9) 0.004(7) -0.022(8)
C25 0.171(10) 0.169(10) 0.106(9) 0.002(9) -0.064(8) 0.032(9)
C26 0.186(10) 0.172(11) 0.111(9) -0.004(9) -0.057(8) 0.048(9)
C27 0.204(11) 0.176(11) 0.123(9) 0.000(9) -0.046(8) 0.050(9)
C31 0.198(10) 0.187(11) 0.138(10) 0.002(9) -0.058(8) 0.037(10)
C32 0.188(11) 0.178(10) 0.125(9) -0.001(9) -0.057(8) 0.035(9)
C28 0.206(10) 0.188(10) 0.144(9) 0.012(9) -0.052(8) 0.044(9)
C29 0.229(12) 0.207(13) 0.179(11) 0.019(11) -0.037(10) 0.048(11)
C291 0.248(15) 0.225(15) 0.198(13) 0.011(14) -0.027(13) 0.054(14)
C154 0.168(12) 0.318(16) 0.162(13) -0.073(13) 0.019(11) -0.059(13)
C701 0.152(11) 0.140(11) 0.148(11) -0.050(9) -0.006(9) -0.001(10)
C17 0.106(8) 0.058(6) 0.198(10) -0.012(7) -0.036(8) -0.037(6)
C18 0.121(8) 0.069(6) 0.215(10) -0.008(7) -0.044(8) -0.038(6)
C19 0.128(8) 0.067(6) 0.212(10) -0.008(7) -0.041(8) -0.042(6)
C20 0.124(7) 0.063(6) 0.197(9) -0.023(6) -0.030(7) -0.044(6)
C23 0.136(8) 0.079(7) 0.210(10) -0.011(7) -0.039(8) -0.048(7)
C24 0.132(8) 0.076(7) 0.211(10) -0.004(7) -0.036(8) -0.041(7)
C147 0.24(2) 0.28(2) 0.193(18) -0.044(17) 0.082(14) -0.027(18)
C107 0.051(5) 0.067(6) 0.086(6) -0.022(5) 0.006(5) 0.018(5)
C108 0.052(5) 0.070(6) 0.093(6) -0.040(5) 0.022(5) 0.023(5)
C109 0.053(5) 0.077(6) 0.094(7) -0.046(5) 0.002(5) 0.010(5)
C110 0.050(5) 0.079(6) 0.096(7) -0.025(6) 0.000(5) 0.024(5)
C111 0.055(5) 0.087(6) 0.103(7) -0.031(6) 0.002(6) 0.018(5)
C112 0.051(5) 0.082(6) 0.100(7) -0.029(6) -0.006(5) 0.006(5)
C58 0.076(6) 0.052(6) 0.113(7) -0.010(6) -0.039(6) 0.010(5)
C59 0.080(6) 0.062(6) 0.113(7) 0.003(6) -0.024(6) 0.011(5)
C60 0.097(7) 0.088(7) 0.109(7) 0.010(6) -0.021(6) -0.006(6)
C61 0.118(7) 0.100(7) 0.120(7) 0.018(6) -0.034(7) 0.003(6)
C64 0.134(8) 0.095(7) 0.135(8) 0.003(7) -0.038(8) 0.015(7)
C65 0.123(8) 0.095(7) 0.130(8) -0.001(7) -0.039(7) 0.013(6)
C66 0.069(6) 0.065(6) 0.075(6) -0.029(5) -0.021(5) 0.002(5)
C67 0.112(7) 0.084(7) 0.093(7) -0.033(6) -0.004(6) 0.007(6)
C68 0.122(7) 0.092(7) 0.102(7) -0.039(6) -0.002(7) 0.008(6)
C69 0.111(7) 0.097(6) 0.104(7) -0.052(6) -0.015(6) -0.003(6)
C71 0.118(7) 0.100(7) 0.099(7) -0.042(6) -0.014(6) 0.004(6)
C72 0.103(7) 0.089(7) 0.090(7) -0.033(6) -0.015(6) 0.006(6)
C115 0.065(6) 0.043(5) 0.113(7) 0.001(5) 0.014(6) 0.023(5)
C116 0.077(6) 0.045(6) 0.126(7) -0.007(6) 0.012(6) 0.011(5)
C117 0.083(6) 0.060(6) 0.133(8) -0.020(6) 0.013(6) 0.007(5)
C118 0.087(6) 0.057(6) 0.130(8) -0.016(6) 0.003(6) 0.002(6)
C121 0.092(7) 0.044(6) 0.155(8) -0.014(6) 0.005(7) 0.002(5)
C122 0.080(6) 0.045(5) 0.146(8) -0.008(6) 0.010(6) 0.010(5)
C37 0.082(7) 0.069(6) 0.147(9) -0.024(6) -0.049(6) -0.030(6)
C38 0.108(7) 0.082(7) 0.168(9) -0.022(7) -0.057(7) -0.035(6)
C39 0.126(8) 0.086(7) 0.170(9) -0.027(7) -0.051(7) -0.035(6)
C40 0.116(7) 0.067(6) 0.163(8) -0.040(6) -0.034(6) -0.026(6)
C43 0.129(8) 0.078(7) 0.172(9) -0.024(7) -0.047(7) -0.011(7)
C44 0.111(7) 0.083(7) 0.169(9) -0.014(7) -0.053(7) -0.027(6)
C99 0.095(7) 0.083(7) 0.059(6) -0.009(6) -0.006(6) -0.004(6)
C100 0.113(8) 0.102(7) 0.069(6) -0.017(6) -0.008(6) -0.007(6)
C101 0.132(8) 0.115(7) 0.086(7) -0.029(6) -0.008(7) -0.012(7)
C102 0.142(8) 0.116(7) 0.080(6) -0.029(6) -0.011(6) -0.002(6)
C105 0.128(8) 0.103(7) 0.073(6) -0.013(6) -0.004(7) -0.002(6)
C106 0.119(7) 0.091(7) 0.067(6) -0.009(6) -0.006(6) -0.005(6)

loop_
_atom_type_symbol
_atom_type_scat_dispersion_real
_atom_type_scat_dispersion_imag
_atom_type_scat_Cromer_Mann_a1
_atom_type_scat_Cromer_Mann_b1
_atom_type_scat_Cromer_Mann_a2
_atom_type_scat_Cromer_Mann_b2
_atom_type_scat_Cromer_Mann_a3
_atom_type_scat_Cromer_Mann_b3
_atom_type_scat_Cromer_Mann_a4
_atom_type_scat_Cromer_Mann_b4
_atom_type_scat_Cromer_Mann_c
_atom_type_scat_source
C 0.0033 0.0016 2.3100 20.8439 1.0200 10.2075 1.5886 0.5687 0.8650 51.6512 0.2156 'International Tables Vol C 4.2.6.8 and 6.1.1.4'
H 0.0000 0.0000 0.4930 10.5109 0.3229 26.1257 0.1402 3.1424 0.0408 57.7998 0.0030 'International Tables Vol C 4.2.6.8 and 6.1.1.4'
N 0.0061 0.0033 12.2126 0.0057 3.1322 9.8933 2.0125 28.9975 1.1663 0.5826 -11.5290 'International Tables Vol C 4.2.6.8 and 6.1.1.4'
O 0.0106 0.0060 3.0485 13.2771 2.2868 5.7011 1.5463 0.3239 0.8670 32.9089 0.2508 'International Tables Vol C 4.2.6.8 and 6.1.1.4'
Si 0.0817 0.0704 6.2915 2.4386 3.0353 32.3337 1.9891 0.6785 1.5410 81.6937 1.1407 'International Tables Vol C 4.2.6.8 and 6.1.1.4'
F 0.0171 0.0103 3.5392 10.2825 2.6412 4.2944 1.5170 0.2615 1.0243 26.1476 0.2776 'International Tables Vol C 4.2.6.8 and 6.1.1.4'

loop_
_montpellier_diffrn_reflns_class_number
_montpellier_diffrn_reflns_class_d_res_high
_montpellier_diffrn_reflns_class_d_res_low
_montpellier_diffrn_reflns_class_redundancy
_montpellier_diffrn_reflns_class_av_i/ui
_diffrn_reflns_class_av_R_eq
_montpellier_diffrn_reflns_class_completeness_shell
_montpellier_diffrn_reflns_class_cumul_completeness
0 100.0 2.15 2.8 12.95 0.034 99.2 99.15
1 2.15 1.71 3.0 5.41 0.070 100.0 99.58
2 1.71 1.49 3.2 3.74 0.108 100.0 99.72
3 1.49 1.36 3.3 3.10 0.128 100.0 99.79
4 1.36 1.26 2.8 3.21 0.133 100.0 99.83
5 1.26 1.19 2.4 2.68 0.143 100.0 99.85
6 1.19 1.13 2.2 1.69 0.216 100.0 99.87
7 1.13 1.08 2.0 1.25 0.263 99.7 99.85
8 1.08 1.04 1.7 0.80 0.359 99.3 99.79
9 1.04 1.00 1.5 0.64 0.403 97.3 99.54

loop_
_geom_angle_atom_site_label_1
_geom_angle_site_symmetry_1
_geom_angle_atom_site_label_2
_geom_angle_site_symmetry_2
_geom_angle_atom_site_label_3
_geom_angle_site_symmetry_3
_geom_angle
_geom_angle_publ_flag
O2 . Si1 . Si3 . 17.9(2) yes
O2 . Si1 . Si11 . 101.7(3) yes
Si3 . Si1 . Si11 . 89.94(11) yes
O2 . Si1 . O12 . 111.2(4) yes
Si3 . Si1 . O12 . 103.6(3) yes
Si11 . Si1 . O12 . 19.6(2) yes
O2 . Si1 . Si34 . 103.6(3) yes
Si3 . Si1 . Si34 . 90.21(11) yes
Si11 . Si1 . Si34 . 89.77(12) yes
O12 . Si1 . Si34 . 103.5(3) yes
O2 . Si1 . O36 . 113.9(4) yes
Si3 . Si1 . O36 . 104.1(3) yes
Si11 . Si1 . O36 . 102.7(3) yes
O12 . Si1 . O36 . 111.9(4) yes
Si34 . Si1 . O36 . 19.1(2) yes
O2 . Si1 . C73 . 106.0(4) yes
Si3 . Si1 . C73 . 123.8(4) yes
Si11 . Si1 . C73 . 127.1(3) yes
O12 . Si1 . C73 . 107.5(4) yes
Si34 . Si1 . C73 . 124.9(4) yes
O36 . Si1 . C73 . 105.8(4) yes
Si1 . O2 . Si3 . 144.2(5) yes
O2 . Si3 . Si1 . 17.9(3) yes
O2 . Si3 . O4 . 112.5(4) yes
Si1 . Si3 . O4 . 102.7(3) yes
O2 . Si3 . Si5 . 102.9(3) yes
Si1 . Si3 . Si5 . 89.54(11) yes
O4 . Si3 . Si5 . 18.6(3) yes
O2 . Si3 . Si14 . 101.2(3) yes
Si1 . Si3 . Si14 . 89.54(12) yes
O4 . Si3 . Si14 . 103.3(3) yes
Si5 . Si3 . Si14 . 90.29(12) yes
O2 . Si3 . O16 . 110.7(4) yes
Si1 . Si3 . O16 . 102.9(3) yes
O4 . Si3 . O16 . 112.3(4) yes
Si5 . Si3 . O16 . 103.3(3) yes
Si14 . Si3 . O16 . 18.8(3) yes
O2 . Si3 . C66 . 107.0(5) yes
Si1 . Si3 . C66 . 124.8(4) yes
O4 . Si3 . C66 . 106.9(4) yes
Si5 . Si3 . C66 . 125.5(4) yes
Si14 . Si3 . C66 . 125.8(4) yes
O16 . Si3 . C66 . 107.1(5) yes
Si3 . O4 . Si5 . 142.7(5) yes
O4 . Si5 . Si3 . 18.7(3) yes
O4 . Si5 . O6 . 113.5(4) yes
Si3 . Si5 . O6 . 104.5(3) yes
O4 . Si5 . Si7 . 103.0(3) yes
Si3 . Si5 . Si7 . 89.99(12) yes
O6 . Si5 . Si7 . 19.6(3) yes
O4 . Si5 . Si34 . 103.9(3) yes
Si3 . Si5 . Si34 . 90.63(11) yes
O6 . Si5 . Si34 . 102.3(3) yes
Si7 . Si5 . Si34 . 89.60(12) yes
O4 . Si5 . O35 . 112.9(4) yes
Si3 . Si5 . O35 . 103.4(3) yes
O6 . Si5 . O35 . 110.4(4) yes
Si7 . Si5 . O35 . 102.0(3) yes
Si34 . Si5 . O35 . 18.0(3) yes
O4 . Si5 . C58 . 107.1(5) yes
Si3 . Si5 . C58 . 125.8(4) yes
O6 . Si5 . C58 . 105.8(5) yes
Si7 . Si5 . C58 . 125.3(4) yes
Si34 . Si5 . C58 . 124.5(4) yes
O35 . Si5 . C58 . 106.6(5) yes
Si5 . O6 . Si7 . 141.0(5) yes
O6 . Si7 . Si5 . 19.4(2) yes
O6 . Si7 . O8 . 111.5(4) yes
Si5 . Si7 . O8 . 103.8(3) yes
O6 . Si7 . Si9 . 103.0(3) yes
Si5 . Si7 . Si9 . 90.42(12) yes
O8 . Si7 . Si9 . 20.1(3) yes
O6 . Si7 . Si14 . 104.8(3) yes
Si5 . Si7 . Si14 . 90.31(12) yes
O8 . Si7 . Si14 . 104.9(3) yes
Si9 . Si7 . Si14 . 90.21(12) yes
O6 . Si7 . O15 . 113.6(4) yes
Si5 . Si7 . O15 . 103.2(3) yes
O8 . Si7 . O15 . 114.0(4) yes
Si9 . Si7 . O15 . 103.5(3) yes
Si14 . Si7 . O15 . 18.8(2) yes
O6 . Si7 . C50 . 103.3(5) yes
Si5 . Si7 . C50 . 122.6(4) yes
O8 . Si7 . C50 . 107.1(5) yes
Si9 . Si7 . C50 . 127.2(4) yes
Si14 . Si7 . C50 . 125.2(5) yes
O15 . Si7 . C50 . 106.5(5) yes
Si7 . O8 . Si9 . 139.6(5) yes
O8 . Si9 . Si7 . 20.3(3) yes
O8 . Si9 . O10 . 115.2(4) yes
Si7 . Si9 . O10 . 104.6(3) yes
O8 . Si9 . Si11 . 105.1(3) yes
Si7 . Si9 . Si11 . 90.23(13) yes
O10 . Si9 . Si11 . 19.7(3) yes
O8 . Si9 . O33 . 112.9(4) yes
Si7 . Si9 . O33 . 104.4(3) yes
O10 . Si9 . O33 . 112.4(4) yes
Si11 . Si9 . O33 . 104.1(3) yes
O8 . Si9 . Si34 . 103.7(3) yes
Si7 . Si9 . Si34 . 90.29(13) yes
O10 . Si9 . Si34 . 103.2(3) yes
Si11 . Si9 . Si34 . 90.06(12) yes
O33 . Si9 . Si34 . 20.2(3) yes
O8 . Si9 . C45 . 103.6(6) yes
Si7 . Si9 . C45 . 123.9(5) yes
O10 . Si9 . C45 . 105.5(7) yes
Si11 . Si9 . C45 . 125.2(6) yes
O33 . Si9 . C45 . 106.1(7) yes
Si34 . Si9 . C45 . 126.3(7) yes
Si9 . O10 . Si11 . 140.1(5) yes
O10 . Si11 . Si9 . 20.1(3) yes
O10 . Si11 . Si1 . 103.7(3) yes
Si9 . Si11 . Si1 . 90.24(13) yes
O10 . Si11 . O12 . 112.8(4) yes
Si9 . Si11 . O12 . 104.0(3) yes
Si1 . Si11 . O12 . 19.6(2) yes
O10 . Si11 . O13 . 113.9(4) yes
Si9 . Si11 . O13 . 103.5(3) yes
Si1 . Si11 . O13 . 103.1(3) yes
O12 . Si11 . O13 . 112.4(4) yes
O10 . Si11 . Si14 . 104.8(3) yes
Si9 . Si11 . Si14 . 90.20(12) yes
Si1 . Si11 . Si14 . 90.37(13) yes
O12 . Si11 . Si14 . 103.9(3) yes
O13 . Si11 . Si14 . 18.6(3) yes
O10 . Si11 . C25 . 102.0(6) yes
Si9 . Si11 . C25 . 122.2(5) yes
Si1 . Si11 . C25 . 126.4(3) yes
O12 . Si11 . C25 . 106.8(4) yes
O13 . Si11 . C25 . 108.0(6) yes
Si14 . Si11 . C25 . 126.6(5) yes
Si11 . O12 . Si1 . 140.9(5) yes
Si11 . O13 . Si14 . 143.2(5) yes
O13 . Si14 . Si11 . 18.2(3) yes
O13 . Si14 . Si3 . 102.7(3) yes
Si11 . Si14 . Si3 . 90.15(12) yes
O13 . Si14 . Si7 . 102.4(3) yes
Si11 . Si14 . Si7 . 89.36(13) yes
Si3 . Si14 . Si7 . 89.40(12) yes
O13 . Si14 . O15 . 112.1(4) yes
Si11 . Si14 . O15 . 102.7(3) yes
Si3 . Si14 . O15 . 102.1(3) yes
Si7 . Si14 . O15 . 18.6(2) yes
O13 . Si14 . O16 . 112.2(4) yes
Si11 . Si14 . O16 . 103.4(3) yes
Si3 . Si14 . O16 . 18.5(2) yes
Si7 . Si14 . O16 . 102.2(3) yes
O15 . Si14 . O16 . 110.9(4) yes
O13 . Si14 . C17 . 106.3(6) yes
Si11 . Si14 . C17 . 124.4(5) yes
Si3 . Si14 . C17 . 127.7(7) yes
Si7 . Si14 . C17 . 124.4(5) yes
O15 . Si14 . C17 . 105.9(6) yes
O16 . Si14 . C17 . 109.2(7) yes
Si14 . O15 . Si7 . 142.7(4) yes
Si14 . O16 . Si3 . 142.7(5) yes
C22 . C21 . C20 . 124.0(15) yes
C22 . C21 . H211 . 118.5 no
C20 . C21 . H211 . 117.5 no
C21 . C22 . H221 . 119.9 no
C21 . C22 . H222 . 120.0 no
H221 . C22 . H222 . 120.1 no
Si9 . O33 . Si34 . 140.0(5) yes
O33 . Si34 . Si9 . 19.8(3) yes
O33 . Si34 . Si1 . 103.8(3) yes
Si9 . Si34 . Si1 . 89.92(12) yes
O33 . Si34 . Si5 . 103.6(3) yes
Si9 . Si34 . Si5 . 89.69(12) yes
Si1 . Si34 . Si5 . 89.63(11) yes
O33 . Si34 . O35 . 112.1(4) yes
Si9 . Si34 . O35 . 102.3(3) yes
Si1 . Si34 . O35 . 102.6(3) yes
Si5 . Si34 . O35 . 18.2(3) yes
O33 . Si34 . O36 . 112.4(4) yes
Si9 . Si34 . O36 . 103.0(3) yes
Si1 . Si34 . O36 . 19.3(2) yes
Si5 . Si34 . O36 . 103.6(3) yes
O35 . Si34 . O36 . 112.8(4) yes
O33 . Si34 . C37 . 107.1(6) yes
Si9 . Si34 . C37 . 127.0(5) yes
Si1 . Si34 . C37 . 124.7(5) yes
Si5 . Si34 . C37 . 124.6(4) yes
O35 . Si34 . C37 . 106.4(5) yes
O36 . Si34 . C37 . 105.5(5) yes
Si5 . O35 . Si34 . 143.8(5) yes
Si1 . O36 . Si34 . 141.6(4) yes
C42 . C41 . C40 . 127.1(16) yes
C42 . C41 . H411 . 116.1 no
C40 . C41 . H411 . 116.9 no
C41 . C42 . H421 . 119.6 no
C41 . C42 . H422 . 119.2 no
H421 . C42 . H422 . 121.2 no
Si7 . C50 . C51 . 122.1(11) yes
Si7 . C50 . C57 . 121.7(11) yes
C51 . C50 . C57 . 116.2(13) yes
C50 . C51 . C52 . 120.2(14) yes
C50 . C51 . H511 . 120.0 no
C52 . C51 . H511 . 119.8 no
C51 . C52 . C53 . 120.7(13) yes
C51 . C52 . H521 . 119.6 no
C53 . C52 . H521 . 119.7 no
C52 . C53 . C54 . 121.5(16) yes
C52 . C53 . C56 . 117.0(11) yes
C54 . C53 . C56 . 121.6(17) yes
C53 . C54 . C55 . 127.3(15) yes
C53 . C54 . H541 . 116.7 no
C55 . C54 . H541 . 116.0 no
C54 . C55 . H551 . 119.7 no
C54 . C55 . H552 . 119.4 no
H551 . C55 . H552 . 120.9 no
C53 . C56 . C57 . 122.9(15) yes
C53 . C56 . H561 . 118.5 no
C57 . C56 . H561 . 118.6 no
C56 . C57 . C50 . 122.3(16) yes
C56 . C57 . H571 . 118.6 no
C50 . C57 . H571 . 119.1 no
C63 . C62 . C61 . 118.3(17) yes
C63 . C62 . H621 . 120.2 no
C61 . C62 . H621 . 121.5 no
C62 . C63 . H631 . 118.8 no
C62 . C63 . H632 . 119.1 no
H631 . C63 . H632 . 122.2 no
C701 . C70 . C69 . 126.3(17) yes
C701 . C70 . H701 . 116.5 no
C69 . C70 . H701 . 117.2 no
Si1 . C73 . C74 . 122.0(8) yes
Si1 . C73 . C78 . 121.4(8) yes
C74 . C73 . C78 . 116.6(10) yes
C73 . C74 . C75 . 121.9(11) yes
C73 . C74 . H741 . 119.5 no
C75 . C74 . H741 . 118.6 no
C74 . C75 . C76 . 121.3(11) yes
C74 . C75 . H751 . 119.6 no
C76 . C75 . H751 . 119.1 no
C75 . C76 . C77 . 117.4(11) yes
C75 . C76 . C79 . 122.1(12) yes
C77 . C76 . C79 . 120.5(13) yes
C76 . C77 . C78 . 122.9(12) yes
C76 . C77 . H771 . 118.6 no
C78 . C77 . H771 . 118.5 no
C73 . C78 . C77 . 119.9(11) yes
C73 . C78 . H781 . 120.1 no
C77 . C78 . H781 . 120.0 no
C76 . C79 . C80 . 132.3(14) yes
C76 . C79 . H791 . 113.6 no
C80 . C79 . H791 . 114.0 no
C79 . C80 . H801 . 119.6 no
C79 . C80 . H802 . 119.6 no
H801 . C80 . H802 . 120.8 no
O86 2_656 Si81 . Si85 2_656 18.4(3) yes
O86 2_656 Si81 . O82 . 111.7(4) yes
Si85 2_656 Si81 . O82 . 103.0(3) yes
O86 2_656 Si81 . Si83 . 102.4(3) yes
Si85 2_656 Si81 . Si83 . 89.58(11) yes
O82 . Si81 . Si83 . 19.4(3) yes
O86 2_656 Si81 . Si88 . 102.1(3) yes
Si85 2_656 Si81 . Si88 . 88.98(11) yes
O82 . Si81 . Si88 . 103.2(3) yes
Si83 . Si81 . Si88 . 89.16(13) yes
O86 2_656 Si81 . O90 . 112.1(4) yes
Si85 2_656 Si81 . O90 . 102.8(3) yes
O82 . Si81 . O90 . 112.1(4) yes
Si83 . Si81 . O90 . 102.2(3) yes
Si88 . Si81 . O90 . 19.1(3) yes
O86 2_656 Si81 . C115 . 107.7(6) yes
Si85 2_656 Si81 . C115 . 126.1(5) yes
O82 . Si81 . C115 . 106.1(4) yes
Si83 . Si81 . C115 . 125.5(3) yes
Si88 . Si81 . C115 . 125.9(4) yes
O90 . Si81 . C115 . 106.8(5) yes
Si81 . O82 . Si83 . 141.0(5) yes
O82 . Si83 . O89 2_656 113.1(4) yes
O82 . Si83 . Si81 . 19.6(2) yes
O89 2_656 Si83 . Si81 . 104.2(3) yes
O82 . Si83 . Si88 2_656 103.7(3) yes
O89 2_656 Si83 . Si88 2_656 19.4(2) yes
Si81 . Si83 . Si88 2_656 90.37(11) yes
O82 . Si83 . O84 . 114.4(4) yes
O89 2_656 Si83 . O84 . 111.8(4) yes
Si81 . Si83 . O84 . 104.7(3) yes
Si88 2_656 Si83 . O84 . 103.2(3) yes
O82 . Si83 . Si85 . 104.9(3) yes
O89 2_656 Si83 . Si85 . 102.7(3) yes
Si81 . Si83 . Si85 . 90.80(11) yes
Si88 2_656 Si83 . Si85 . 89.50(12) yes
O84 . Si83 . Si85 . 19.7(2) yes
O82 . Si83 . C107 . 104.9(4) yes
O89 2_656 Si83 . C107 . 106.5(5) yes
Si81 . Si83 . C107 . 124.5(4) yes
Si88 2_656 Si83 . C107 . 126.0(4) yes
O84 . Si83 . C107 . 105.1(5) yes
Si85 . Si83 . C107 . 124.8(4) yes
Si83 . O84 . Si85 . 140.3(5) yes
O84 . Si85 . Si83 . 20.0(3) yes
O84 . Si85 . Si81 2_656 104.8(3) yes
Si83 . Si85 . Si81 2_656 91.02(12) yes
O84 . Si85 . O86 . 113.5(4) yes
Si83 . Si85 . O86 . 103.9(3) yes
Si81 2_656 Si85 . O86 . 18.1(3) yes
O84 . Si85 . O87 . 112.7(4) yes
Si83 . Si85 . O87 . 103.4(3) yes
Si81 2_656 Si85 . O87 . 104.6(3) yes
O86 . Si85 . O87 . 112.9(4) yes
O84 . Si85 . Si88 . 103.8(3) yes
Si83 . Si85 . Si88 . 89.73(13) yes
Si81 2_656 Si85 . Si88 . 90.41(12) yes
O86 . Si85 . Si88 . 102.9(3) yes
O87 . Si85 . Si88 . 20.1(3) yes
O84 . Si85 . C99 . 106.1(5) yes
Si83 . Si85 . C99 . 126.0(4) yes
Si81 2_656 Si85 . C99 . 123.9(4) yes
O86 . Si85 . C99 . 105.8(5) yes
O87 . Si85 . C99 . 105.0(5) yes
Si88 . Si85 . C99 . 125.1(4) yes
Si85 . O86 . Si81 2_656 143.6(6) yes
Si85 . O87 . Si88 . 139.9(5) yes
O87 . Si88 . Si85 . 20.0(3) yes
O87 . Si88 . Si83 2_656 103.9(3) yes
Si85 . Si88 . Si83 2_656 89.63(11) yes
O87 . Si88 . Si81 . 103.9(3) yes
Si85 . Si88 . Si81 . 90.32(12) yes
Si83 2_656 Si88 . Si81 . 90.50(12) yes
O87 . Si88 . O89 . 113.5(4) yes
Si85 . Si88 . O89 . 103.5(3) yes
Si83 2_656 Si88 . O89 . 19.3(2) yes
Si81 . Si88 . O89 . 103.6(3) yes
O87 . Si88 . O90 . 112.2(4) yes
Si85 . Si88 . O90 . 103.1(3) yes
Si83 2_656 Si88 . O90 . 104.0(3) yes
Si81 . Si88 . O90 . 18.7(2) yes
O89 . Si88 . O90 . 112.9(4) yes
O87 . Si88 . C91 . 107.0(5) yes
Si85 . Si88 . C91 . 126.9(4) yes
Si83 2_656 Si88 . C91 . 123.9(3) yes
Si81 . Si88 . C91 . 124.6(4) yes
O89 . Si88 . C91 . 104.7(4) yes
O90 . Si88 . C91 . 105.9(5) yes
Si88 . O89 . Si83 2_656 141.3(4) yes
Si88 . O90 . Si81 . 142.2(5) yes
Si88 . C91 . C92 . 121.8(8) yes
Si88 . C91 . C96 . 124.0(8) yes
C92 . C91 . C96 . 114.2(10) yes
C91 . C92 . C93 . 121.8(11) yes
C91 . C92 . H921 . 118.9 no
C93 . C92 . H921 . 119.3 no
C92 . C93 . C94 . 122.7(12) yes
C92 . C93 . H931 . 118.8 no
C94 . C93 . H931 . 118.5 no
C93 . C94 . C95 . 118.0(11) yes
C93 . C94 . C97 . 122.6(13) yes
C95 . C94 . C97 . 119.3(12) yes
C94 . C95 . C96 . 119.6(11) yes
C94 . C95 . H951 . 120.3 no
C96 . C95 . H951 . 120.1 no
C95 . C96 . C91 . 123.5(11) yes
C95 . C96 . H961 . 117.9 no
C91 . C96 . H961 . 118.6 no
C94 . C97 . C98 . 129.3(16) yes
C94 . C97 . H971 . 115.1 no
C98 . C97 . H971 . 115.6 no
C97 . C98 . H981 . 120.0 no
C97 . C98 . H982 . 120.0 no
H981 . C98 . H982 . 119.9 no
C104 . C103 . C102 . 120.5(18) yes
C104 . C103 . H1031 . 119.2 no
C102 . C103 . H1031 . 120.3 no
C103 . C104 . H1041 . 119.7 no
C103 . C104 . H1042 . 119.4 no
H1041 . C104 . H1042 . 121.0 no
C114 . C113 . C110 . 128.3(14) yes
C114 . C113 . H1131 . 116.0 no
C110 . C113 . H1131 . 115.8 no
C113 . C114 . H1141 . 120.5 no
C113 . C114 . H1142 . 120.0 no
H1141 . C114 . H1142 . 119.5 no
C120 . C119 . C118 . 128.8(15) yes
C120 . C119 . H1191 . 116.2 no
C118 . C119 . H1191 . 115.0 no
C119 . C120 . H1201 . 120.3 no
C119 . C120 . H1202 . 120.2 no
H1201 . C120 . H1202 . 119.5 no
C132 . N131 . C135 . 112.6(12) yes
C132 . N131 . C139 . 108.5(13) yes
C135 . N131 . C139 . 109.6(11) yes
C132 . N131 . C143 . 108.4(13) yes
C135 . N131 . C143 . 108.4(12) yes
C139 . N131 . C143 . 109.3(11) yes
N131 . C132 . C133 . 114.4(17) yes
N131 . C132 . H1321 . 108.1 no
C133 . C132 . H1321 . 108.0 no
N131 . C132 . H1322 . 108.3 no
C133 . C132 . H1322 . 108.3 no
H1321 . C132 . H1322 . 109.8 no
C132 . C133 . C134 . 111(3) yes
C132 . C133 . H1331 . 109.1 no
C134 . C133 . H1331 . 109.0 no
C132 . C133 . H1332 . 108.7 no
C134 . C133 . H1332 . 109.0 no
H1331 . C133 . H1332 . 109.5 no
C133 . C134 . C147 . 136(3) yes
C133 . C134 . H1341 . 102.7 no
C147 . C134 . H1341 . 102.4 no
C133 . C134 . H1342 . 102.5 no
C147 . C134 . H1342 . 102.4 no
H1341 . C134 . H1342 . 109.6 no
N131 . C135 . C136 . 120.1(14) yes
N131 . C135 . H1351 . 106.7 no
C136 . C135 . H1351 . 106.5 no
N131 . C135 . H1352 . 107.1 no
C136 . C135 . H1352 . 106.7 no
H1351 . C135 . H1352 . 109.6 no
C135 . C136 . C137 . 120.0(16) yes
C135 . C136 . H1361 . 106.4 no
C137 . C136 . H1361 . 107.3 no
C135 . C136 . H1362 . 107.0 no
C137 . C136 . H1362 . 106.4 no
H1361 . C136 . H1362 . 109.6 no
C136 . C137 . C138 . 120.6(19) yes
C136 . C137 . H1371 . 105.7 no
C138 . C137 . H1371 . 105.8 no
C136 . C137 . H1372 . 107.1 no
C138 . C137 . H1372 . 107.6 no
H1371 . C137 . H1372 . 109.7 no
C137 . C138 . H1381 . 109.3 no
C137 . C138 . H1382 . 109.9 no
H1381 . C138 . H1382 . 109.5 no
C137 . C138 . H1383 . 109.1 no
H1381 . C138 . H1383 . 109.4 no
H1382 . C138 . H1383 . 109.5 no
N131 . C139 . C140 . 119.8(13) yes
N131 . C139 . H1391 . 107.2 no
C140 . C139 . H1391 . 107.0 no
N131 . C139 . H1392 . 106.8 no
C140 . C139 . H1392 . 106.3 no
H1391 . C139 . H1392 . 109.5 no
C139 . C140 . C141 . 115.5(16) yes
C139 . C140 . H1401 . 107.5 no
C141 . C140 . H1401 . 107.8 no
C139 . C140 . H1402 . 108.3 no
C141 . C140 . H1402 . 108.1 no
H1401 . C140 . H1402 . 109.5 no
C140 . C141 . C142 . 118(2) yes
C140 . C141 . H1411 . 107.6 no
C142 . C141 . H1411 . 107.2 no
C140 . C141 . H1412 . 106.7 no
C142 . C141 . H1412 . 107.4 no
H1411 . C141 . H1412 . 109.4 no
C141 . C142 . H1421 . 109.5 no
C141 . C142 . H1422 . 109.6 no
H1421 . C142 . H1422 . 109.4 no
C141 . C142 . H1423 . 109.6 no
H1421 . C142 . H1423 . 109.4 no
H1422 . C142 . H1423 . 109.4 no
N131 . C143 . C144 . 120.5(19) yes
N131 . C143 . H1431 . 106.9 no
C144 . C143 . H1431 . 106.1 no
N131 . C143 . H1432 . 106.9 no
C144 . C143 . H1432 . 106.6 no
H1431 . C143 . H1432 . 109.6 no
C143 . C144 . C145 . 107(2) yes
C143 . C144 . H1441 . 110.3 no
C145 . C144 . H1441 . 110.2 no
C143 . C144 . H1442 . 109.7 no
C145 . C144 . H1442 . 110.4 no
H1441 . C144 . H1442 . 109.5 no
C144 . C145 . C146 . 112(3) yes
C144 . C145 . H1451 . 108.3 no
C146 . C145 . H1451 . 109.6 no
C144 . C145 . H1452 . 108.6 no
C146 . C145 . H1452 . 108.3 no
H1451 . C145 . H1452 . 109.5 no
C145 . C146 . H1461 . 109.5 no
C145 . C146 . H1462 . 110.5 no
H1461 . C146 . H1462 . 109.5 no
C145 . C146 . H1463 . 108.3 no
H1461 . C146 . H1463 . 109.5 no
H1462 . C146 . H1463 . 109.5 no
C471 . C153 . C154 . 143(2) yes
C471 . C153 . H1531 . 109.3 no
C154 . C153 . H1531 . 107.5 no
Si9 . C45 . C46 . 122.0(11) yes
Si9 . C45 . C49 . 125.1(12) yes
C46 . C45 . C49 . 112.9(15) yes
C45 . C46 . C47 . 124.0(17) yes
C45 . C46 . H461 . 118.0 no
C47 . C46 . H461 . 118.0 no
C46 . C47 . C471 . 117.7(16) yes
C46 . C47 . H471 . 121.1 no
C471 . C47 . H471 . 121.2 no
C153 . C471 . C47 . 124.2(18) yes
C153 . C471 . C48 . 112.6(16) yes
C47 . C471 . C48 . 122.7(16) yes
C471 . C48 . C49 . 114.2(17) yes
C471 . C48 . H481 . 122.8 no
C49 . C48 . H481 . 123.0 no
C48 . C49 . C45 . 128.1(17) yes
C48 . C49 . H491 . 115.9 no
C45 . C49 . H491 . 116.0 no
Si11 . C25 . C26 . 123.9(13) yes
Si11 . C25 . C32 . 121.8(14) yes
C26 . C25 . C32 . 114.3(18) yes
C25 . C26 . C27 . 124.4(19) yes
C25 . C26 . H261 . 117.1 no
C27 . C26 . H261 . 118.4 no
C26 . C27 . C28 . 115.5(19) yes
C26 . C27 . H271 . 121.4 no
C28 . C27 . H271 . 123.1 no
C32 . C31 . C28 . 113.7(19) yes
C32 . C31 . H311 . 123.4 no
C28 . C31 . H311 . 122.9 no
C25 . C32 . C31 . 126.8(20) yes
C25 . C32 . H321 . 117.6 no
C31 . C32 . H321 . 115.6 no
C27 . C28 . C31 . 125.3(18) yes
C27 . C28 . C29 . 117.1(14) yes
C31 . C28 . C29 . 117.5(17) yes
C28 . C29 . C291 . 124.3(9) yes
C28 . C29 . H291 . 119.9 no
C291 . C29 . H291 . 115.8 no
C29 . C291 . H2911 . 108.9 no
C29 . C291 . H2912 . 130.9 no
H2911 . C291 . H2912 . 120.2 no
C153 . C154 . H1541 . 119.8 no
C153 . C154 . H1542 . 119.3 no
H1541 . C154 . H1542 . 120.8 no
C70 . C701 . H7011 . 118.9 no
C70 . C701 . H7012 . 120.1 no
H7011 . C701 . H7012 . 121.0 no
Si14 . C17 . C18 . 125.9(10) yes
Si14 . C17 . C24 . 127.2(10) yes
C18 . C17 . C24 . 106.8(13) yes
C17 . C18 . C19 . 131.1(14) yes
C17 . C18 . H181 . 114.1 no
C19 . C18 . H181 . 114.7 no
C18 . C19 . C20 . 117.0(13) yes
C18 . C19 . H191 . 121.8 no
C20 . C19 . H191 . 121.3 no
C21 . C20 . C19 . 121.6(12) yes
C21 . C20 . C23 . 120.7(12) yes
C19 . C20 . C23 . 117.4(11) yes
C20 . C23 . C24 . 119.8(14) yes
C20 . C23 . H231 . 119.9 no
C24 . C23 . H231 . 120.3 no
C23 . C24 . C17 . 127.8(15) yes
C23 . C24 . H241 . 116.2 no
C17 . C24 . H241 . 116.1 no
C134 . C147 . H1471 . 109.6 no
C134 . C147 . H1472 . 109.3 no
H1471 . C147 . H1472 . 109.7 no
C134 . C147 . H1473 . 108.8 no
H1471 . C147 . H1473 . 109.6 no
H1472 . C147 . H1473 . 109.6 no
Si83 . C107 . C108 . 124.4(7) yes
Si83 . C107 . C112 . 121.4(7) yes
C108 . C107 . C112 . 114.1(9) yes
C107 . C108 . C109 . 125.6(10) yes
C107 . C108 . H1081 . 117.2 no
C109 . C108 . H1081 . 117.2 no
C108 . C109 . C110 . 118.4(10) yes
C108 . C109 . H1091 . 120.8 no
C110 . C109 . H1091 . 120.7 no
C113 . C110 . C109 . 121.8(11) yes
C113 . C110 . C111 . 120.6(10) yes
C109 . C110 . C111 . 117.4(10) yes
C110 . C111 . C112 . 122.6(11) yes
C110 . C111 . H1111 . 118.7 no
C112 . C111 . H1111 . 118.7 no
C107 . C112 . C111 . 121.2(11) yes
C107 . C112 . H1121 . 119.2 no
C111 . C112 . H1121 . 119.6 no
Si5 . C58 . C59 . 125.9(8) yes
Si5 . C58 . C65 . 120.5(10) yes
C59 . C58 . C65 . 113.3(12) yes
C58 . C59 . C60 . 123.6(12) yes
C58 . C59 . H591 . 117.9 no
C60 . C59 . H591 . 118.4 no
C59 . C60 . C61 . 118.0(13) yes
C59 . C60 . H601 . 121.0 no
C61 . C60 . H601 . 121.0 no
C62 . C61 . C60 . 127.3(14) yes
C62 . C61 . C64 . 109.8(12) yes
C60 . C61 . C64 . 122.7(13) yes
C61 . C64 . C65 . 114.0(14) yes
C61 . C64 . H641 . 122.9 no
C65 . C64 . H641 . 123.1 no
C64 . C65 . C58 . 127.9(15) yes
C64 . C65 . H651 . 116.2 no
C58 . C65 . H651 . 115.9 no
Si3 . C66 . C67 . 122.3(9) yes
Si3 . C66 . C72 . 122.5(8) yes
C67 . C66 . C72 . 114.7(11) yes
C66 . C67 . C68 . 125.0(13) yes
C66 . C67 . H671 . 117.1 no
C68 . C67 . H671 . 118.0 no
C67 . C68 . C69 . 118.4(13) yes
C67 . C68 . H681 . 121.1 no
C69 . C68 . H681 . 120.5 no
C70 . C69 . C68 . 125.1(12) yes
C70 . C69 . C71 . 116.5(12) yes
C68 . C69 . C71 . 118.3(12) yes
C69 . C71 . C72 . 121.8(13) yes
C69 . C71 . H711 . 119.2 no
C72 . C71 . H711 . 119.0 no
C71 . C72 . C66 . 121.4(12) yes
C71 . C72 . H721 . 119.5 no
C66 . C72 . H721 . 119.1 no
Si81 . C115 . C116 . 123.7(8) yes
Si81 . C115 . C122 . 122.2(8) yes
C116 . C115 . C122 . 113.5(11) yes
C115 . C116 . C117 . 124.2(11) yes
C115 . C116 . H1161 . 117.8 no
C117 . C116 . H1161 . 118.0 no
C116 . C117 . C118 . 121.3(12) yes
C116 . C117 . H1171 . 119.4 no
C118 . C117 . H1171 . 119.3 no
C119 . C118 . C117 . 122.7(11) yes
C119 . C118 . C121 . 123.8(11) yes
C117 . C118 . C121 . 113.4(12) yes
C118 . C121 . C122 . 126.3(12) yes
C118 . C121 . H1211 . 117.3 no
C122 . C121 . H1211 . 116.3 no
C115 . C122 . C121 . 120.8(11) yes
C115 . C122 . H1221 . 119.8 no
C121 . C122 . H1221 . 119.4 no
Si34 . C37 . C38 . 122.5(9) yes
Si34 . C37 . C44 . 122.4(8) yes
C38 . C37 . C44 . 115.1(12) yes
C37 . C38 . C39 . 125.6(13) yes
C37 . C38 . H381 . 117.5 no
C39 . C38 . H381 . 116.9 no
C38 . C39 . C40 . 116.6(13) yes
C38 . C39 . H391 . 122.0 no
C40 . C39 . H391 . 121.4 no
C41 . C40 . C39 . 116.7(12) yes
C41 . C40 . C43 . 122.4(12) yes
C39 . C40 . C43 . 120.2(12) yes
C40 . C43 . C44 . 120.3(13) yes
C40 . C43 . H431 . 119.8 no
C44 . C43 . H431 . 119.8 no
C43 . C44 . C37 . 121.6(13) yes
C43 . C44 . H441 . 119.2 no
C37 . C44 . H441 . 119.2 no
Si85 . C99 . C100 . 123.7(9) yes
Si85 . C99 . C106 . 122.0(10) yes
C100 . C99 . C106 . 114.3(12) yes
C99 . C100 . C101 . 123.2(13) yes
C99 . C100 . H1001 . 118.4 no
C101 . C100 . H1001 . 118.5 no
C100 . C101 . C102 . 120.4(14) yes
C100 . C101 . H1011 . 119.7 no
C102 . C101 . H1011 . 119.9 no
C103 . C102 . C101 . 116.0(12) yes
C103 . C102 . C105 . 125.2(13) yes
C101 . C102 . C105 . 118.7(13) yes
C102 . C105 . C106 . 118.4(13) yes
C102 . C105 . H1051 . 120.3 no
C106 . C105 . H1051 . 121.3 no
C105 . C106 . C99 . 124.8(13) yes
C105 . C106 . H1061 . 117.7 no
C99 . C106 . H1061 . 117.6 no

loop_
_geom_bond_atom_site_label_1
_geom_bond_site_symmetry_1
_geom_bond_atom_site_label_2
_geom_bond_site_symmetry_2
_geom_bond_distance
_geom_bond_publ_flag
Si1 . O2 . 1.623(7) yes
Si1 . Si3 . 3.089(4) yes
Si1 . Si11 . 3.047(5) yes
Si1 . O12 . 1.616(8) yes
Si1 . Si34 . 3.060(4) yes
Si1 . O36 . 1.626(7) yes
Si1 . C73 . 1.855(10) yes
O2 . Si3 . 1.623(7) yes
Si3 . O4 . 1.613(7) yes
Si3 . Si5 . 3.052(4) yes
Si3 . Si14 . 3.064(5) yes
Si3 . O16 . 1.607(8) yes
Si3 . C66 . 1.839(11) yes
O4 . Si5 . 1.608(7) yes
Si5 . O6 . 1.610(8) yes
Si5 . Si7 . 3.047(5) yes
Si5 . Si34 . 3.075(4) yes
Si5 . O35 . 1.630(8) yes
Si5 . C58 . 1.840(12) yes
O6 . Si7 . 1.623(8) yes
Si7 . O8 . 1.626(8) yes
Si7 . Si9 . 3.037(5) yes
Si7 . Si14 . 3.067(4) yes
Si7 . O15 . 1.610(7) yes
Si7 . C50 . 1.862(12) yes
O8 . Si9 . 1.610(8) yes
Si9 . O10 . 1.634(9) yes
Si9 . Si11 . 3.044(5) yes
Si9 . O33 . 1.607(8) yes
Si9 . Si34 . 3.048(5) yes
Si9 . C45 . 1.825(15) yes
O10 . Si11 . 1.604(9) yes
Si11 . O12 . 1.618(8) yes
Si11 . O13 . 1.592(8) yes
Si11 . Si14 . 3.061(5) yes
Si11 . C25 . 1.827(18) yes
O13 . Si14 . 1.634(8) yes
Si14 . O15 . 1.627(7) yes
Si14 . O16 . 1.626(9) yes
Si14 . C17 . 1.761(13) yes
C21 . C22 . 1.313(9) yes
C21 . C20 . 1.487(9) yes
C21 . H211 . 0.932 no
C22 . H221 . 0.932 no
C22 . H222 . 0.936 no
O33 . Si34 . 1.637(8) yes
Si34 . O35 . 1.605(8) yes
Si34 . O36 . 1.615(7) yes
Si34 . C37 . 1.841(12) yes
C41 . C42 . 1.291(9) yes
C41 . C40 . 1.511(9) yes
C41 . H411 . 0.931 no
C42 . H421 . 0.931 no
C42 . H422 . 0.930 no
C50 . C51 . 1.386(17) yes
C50 . C57 . 1.33(2) yes
C51 . C52 . 1.418(19) yes
C51 . H511 . 0.927 no
C52 . C53 . 1.37(2) yes
C52 . H521 . 0.930 no
C53 . C54 . 1.494(9) yes
C53 . C56 . 1.31(2) yes
C54 . C55 . 1.296(9) yes
C54 . H541 . 0.928 no
C55 . H551 . 0.932 no
C55 . H552 . 0.932 no
C56 . C57 . 1.38(2) yes
C56 . H561 . 0.930 no
C57 . H571 . 0.930 no
C62 . C63 . 1.295(9) yes
C62 . C61 . 1.506(9) yes
C62 . H621 . 0.939 no
C63 . H631 . 0.934 no
C63 . H632 . 0.935 no
C70 . C701 . 1.295(9) yes
C70 . C69 . 1.489(9) yes
C70 . H701 . 0.936 no
C73 . C74 . 1.357(14) yes
C73 . C78 . 1.418(15) yes
C74 . C75 . 1.387(16) yes
C74 . H741 . 0.931 no
C75 . C76 . 1.369(16) yes
C75 . H751 . 0.927 no
C76 . C77 . 1.350(16) yes
C76 . C79 . 1.467(17) yes
C77 . C78 . 1.373(15) yes
C77 . H771 . 0.926 no
C78 . H781 . 0.932 no
C79 . C80 . 1.286(18) yes
C79 . H791 . 0.930 no
C80 . H801 . 0.931 no
C80 . H802 . 0.928 no
Si81 . O86 2_656 1.603(8) yes
Si81 . Si85 2_656 3.069(4) yes
Si81 . O82 . 1.630(7) yes
Si81 . Si83 . 3.063(4) yes
Si81 . Si88 . 3.072(5) yes
Si81 . O90 . 1.609(8) yes
Si81 . C115 . 1.837(11) yes
O82 . Si83 . 1.620(8) yes
Si83 . O89 2_656 1.620(7) yes
Si83 . Si88 2_656 3.068(4) yes
Si83 . O84 . 1.626(8) yes
Si83 . Si85 . 3.044(5) yes
Si83 . C107 . 1.826(10) yes
O84 . Si85 . 1.610(8) yes
Si85 . O86 . 1.628(7) yes
Si85 . O87 . 1.623(8) yes
Si85 . Si88 . 3.061(4) yes
Si85 . C99 . 1.822(13) yes
O87 . Si88 . 1.635(8) yes
Si88 . O89 . 1.633(7) yes
Si88 . O90 . 1.638(8) yes
Si88 . C91 . 1.826(11) yes
C91 . C92 . 1.410(15) yes
C91 . C96 . 1.363(14) yes
C92 . C93 . 1.369(16) yes
C92 . H921 . 0.929 no
C93 . C94 . 1.317(16) yes
C93 . H931 . 0.934 no
C94 . C95 . 1.390(16) yes
C94 . C97 . 1.499(17) yes
C95 . C96 . 1.385(15) yes
C95 . H951 . 0.921 no
C96 . H961 . 0.929 no
C97 . C98 . 1.29(2) yes
C97 . H971 . 0.944 no
C98 . H981 . 0.938 no
C98 . H982 . 0.938 no
C103 . C104 . 1.296(9) yes
C103 . C102 . 1.508(9) yes
C103 . H1031 . 0.934 no
C104 . H1041 . 0.937 no
C104 . H1042 . 0.934 no
C113 . C114 . 1.307(19) yes
C113 . C110 . 1.459(16) yes
C113 . H1131 . 0.927 no
C114 . H1141 . 0.928 no
C114 . H1142 . 0.930 no
C119 . C120 . 1.28(2) yes
C119 . C118 . 1.455(19) yes
C119 . H1191 . 0.932 no
C120 . H1201 . 0.930 no
C120 . H1202 . 0.933 no
N131 . C132 . 1.465(19) yes
N131 . C135 . 1.470(17) yes
N131 . C139 . 1.510(18) yes
N131 . C143 . 1.59(2) yes
C132 . C133 . 1.46(3) yes
C132 . H1321 . 0.968 no
C132 . H1322 . 0.968 no
C133 . C134 . 1.497(10) yes
C133 . H1331 . 0.968 no
C133 . H1332 . 0.968 no
C134 . C147 . 1.491(10) yes
C134 . H1341 . 0.970 no
C134 . H1342 . 0.970 no
C135 . C136 . 1.43(2) yes
C135 . H1351 . 0.970 no
C135 . H1352 . 0.971 no
C136 . C137 . 1.49(2) yes
C136 . H1361 . 0.968 no
C136 . H1362 . 0.970 no
C137 . C138 . 1.39(2) yes
C137 . H1371 . 0.972 no
C137 . H1372 . 0.971 no
C138 . H1381 . 0.960 no
C138 . H1382 . 0.959 no
C138 . H1383 . 0.964 no
C139 . C140 . 1.49(2) yes
C139 . H1391 . 0.970 no
C139 . H1392 . 0.973 no
C140 . C141 . 1.43(2) yes
C140 . H1401 . 0.968 no
C140 . H1402 . 0.970 no
C141 . C142 . 1.48(3) yes
C141 . H1411 . 0.970 no
C141 . H1412 . 0.971 no
C142 . H1421 . 0.960 no
C142 . H1422 . 0.962 no
C142 . H1423 . 0.960 no
C143 . C144 . 1.38(3) yes
C143 . H1431 . 0.973 no
C143 . H1432 . 0.971 no
C144 . C145 . 1.61(4) yes
C144 . H1441 . 0.974 no
C144 . H1442 . 0.969 no
C145 . C146 . 1.48(4) yes
C145 . H1451 . 0.972 no
C145 . H1452 . 0.971 no
C146 . H1461 . 0.950 no
C146 . H1462 . 0.950 no
C146 . H1463 . 0.950 no
C153 . C471 . 1.496(9) yes
C153 . C154 . 1.292(9) yes
C153 . H1531 . 0.932 no
C45 . C46 . 1.394(9) yes
C45 . C49 . 1.388(9) yes
C46 . C47 . 1.394(9) yes
C46 . H461 . 0.927 no
C47 . C471 . 1.392(9) yes
C47 . H471 . 0.933 no
C471 . C48 . 1.390(9) yes
C48 . C49 . 1.389(9) yes
C48 . H481 . 0.932 no
C49 . H491 . 0.931 no
C25 . C26 . 1.388(9) yes
C25 . C32 . 1.401(9) yes
C26 . C27 . 1.409(9) yes
C26 . H261 . 0.931 no
C27 . C28 . 1.394(10) yes
C27 . H271 . 0.929 no
C31 . C32 . 1.393(9) yes
C31 . C28 . 1.394(10) yes
C31 . H311 . 0.936 no
C32 . H321 . 0.932 no
C28 . C29 . 1.489(10) yes
C29 . C291 . 1.301(10) yes
C29 . H291 . 0.939 no
C291 . H2911 . 0.937 no
C291 . H2912 . 0.935 no
C154 . H1541 . 0.935 no
C154 . H1542 . 0.935 no
C701 . H7011 . 0.939 no
C701 . H7012 . 0.938 no
C17 . C18 . 1.380(9) yes
C17 . C24 . 1.378(9) yes
C18 . C19 . 1.387(9) yes
C18 . H181 . 0.934 no
C19 . C20 . 1.378(9) yes
C19 . H191 . 0.933 no
C20 . C23 . 1.378(9) yes
C23 . C24 . 1.395(9) yes
C23 . H231 . 0.937 no
C24 . H241 . 0.936 no
C147 . H1471 . 0.962 no
C147 . H1472 . 0.961 no
C147 . H1473 . 0.962 no
C107 . C108 . 1.390(8) yes
C107 . C112 . 1.394(9) yes
C108 . C109 . 1.390(8) yes
C108 . H1081 . 0.936 no
C109 . C110 . 1.390(9) yes
C109 . H1091 . 0.935 no
C110 . C111 . 1.382(9) yes
C111 . C112 . 1.394(8) yes
C111 . H1111 . 0.940 no
C112 . H1121 . 0.933 no
C58 . C59 . 1.380(9) yes
C58 . C65 . 1.390(9) yes
C59 . C60 . 1.397(9) yes
C59 . H591 . 0.929 no
C60 . C61 . 1.389(9) yes
C60 . H601 . 0.936 no
C61 . C64 . 1.385(9) yes
C64 . C65 . 1.392(9) yes
C64 . H641 . 0.936 no
C65 . H651 . 0.940 no
C66 . C67 . 1.383(9) yes
C66 . C72 . 1.388(9) yes
C67 . C68 . 1.397(9) yes
C67 . H671 . 0.934 no
C68 . C69 . 1.373(9) yes
C68 . H681 . 0.931 no
C69 . C71 . 1.381(9) yes
C71 . C72 . 1.391(9) yes
C71 . H711 . 0.938 no
C72 . H721 . 0.938 no
C115 . C116 . 1.402(9) yes
C115 . C122 . 1.389(9) yes
C116 . C117 . 1.396(9) yes
C116 . H1161 . 0.931 no
C117 . C118 . 1.385(9) yes
C117 . H1171 . 0.935 no
C118 . C121 . 1.377(9) yes
C121 . C122 . 1.379(9) yes
C121 . H1211 . 0.941 no
C122 . H1221 . 0.934 no
C37 . C38 . 1.381(9) yes
C37 . C44 . 1.382(9) yes
C38 . C39 . 1.391(9) yes
C38 . H381 . 0.938 no
C39 . C40 . 1.378(9) yes
C39 . H391 . 0.938 no
C40 . C43 . 1.379(9) yes
C43 . C44 . 1.390(9) yes
C43 . H431 . 0.936 no
C44 . H441 . 0.932 no
C99 . C100 . 1.391(9) yes
C99 . C106 . 1.385(9) yes
C100 . C101 . 1.391(9) yes
C100 . H1001 . 0.932 no
C101 . C102 . 1.389(9) yes
C101 . H1011 . 0.936 no
C102 . C105 . 1.388(9) yes
C105 . C106 . 1.402(9) yes
C105 . H1051 . 0.932 no
C106 . H1061 . 0.933 no

loop_
_platon_squeeze_void_nr
_platon_squeeze_void_average_x
_platon_squeeze_void_average_y
_platon_squeeze_void_average_z
_platon_squeeze_void_volume
_platon_squeeze_void_count_electrons
_platon_squeeze_void_content
1 0.019 0.450 0.000 2040 577 ' '
2 0.500 0.500 0.500 237 73 ' '
3 0.472 0.583 0.286 7 0 ' '
4 0.486 0.986 0.755 7 1 ' '
5 0.514 0.014 0.245 7 1 ' '
6 0.528 0.417 0.714 7 1 ' '
